data_7032104
loop_
_publ_author_name
'Ferguson, Alan'
'Staniland, Robert W.'
'Fitchett, Christopher M.'
'Squire, Marie A.'
'Williamson, Bryce E.'
'Kruger, Paul E.'

_publ_section_title
;
 Variation of guest selectivity within [Fe4L4](8+) tetrahedral cages
 through subtle modification of the face-capping ligand.
;
_journal_issue 39
_journal_name_full 'Dalton transactions (Cambridge, England : 2003)'
_journal_page_first 14550
_journal_page_last 14553
_journal_paper_doi 10.1039/c4dt02337d
_journal_volume 43
_journal_year 2014
_chemical_formula_sum 'C175.25 H132.625 F24 Fe4 N41.625 O39.875 S8'
_chemical_formula_weight 4395.53
_chemical_name_systematic
;
 ?
;
_space_group_crystal_system monoclinic
_space_group_IT_number 15
_space_group_name_Hall '-C 2yc'
_space_group_name_H-M_alt 'C 1 2/c 1'
_symmetry_space_group_name_Hall '-C 2yc'
_symmetry_space_group_name_H-M 'C 1 2/c 1'
_atom_sites_solution_hydrogens geom
_atom_sites_solution_primary direct
_atom_sites_solution_secondary difmap
_audit_creation_date 2013-05-10
_audit_creation_method
;
  Olex2 1.2
  (compiled Apr 23 2013 17:59:47, GUI svn.r4466)
;
_cell_angle_alpha 90.00
_cell_angle_beta 99.5873(15)
_cell_angle_gamma 90.00
_cell_formula_units_Z 8
_cell_length_a 36.1264(6)
_cell_length_b 39.5634(6)
_cell_length_c 29.0472(4)
_cell_measurement_reflns_used 26053
_cell_measurement_temperature 120.01(10)
_cell_measurement_theta_max 73.5396
_cell_measurement_theta_min 2.6922
_cell_volume 40936.8(11)
_computing_cell_refinement
;
CrysAlisPro, Agilent Technologies,
Version 1.171.35.19 (release 27-10-2011 CrysAlis171 .NET)
(compiled Oct 27 2011,15:02:11)
;
_computing_data_collection
;
CrysAlisPro, Agilent Technologies,
Version 1.171.35.19 (release 27-10-2011 CrysAlis171 .NET)
(compiled Oct 27 2011,15:02:11)
;
_computing_data_reduction
;
CrysAlisPro, Agilent Technologies,
Version 1.171.35.19 (release 27-10-2011 CrysAlis171 .NET)
(compiled Oct 27 2011,15:02:11)
;
_computing_molecular_graphics
;
O. V. Dolomanov, L. J. Bourhis, R. J. Gildea, J. A. K. Howard and H. Puschmann,
OLEX2: a complete structure solution, refinement and analysis program.
J. Appl. Cryst. (2009). 42, 339-341.
;
_computing_publication_material
;
O. V. Dolomanov, L. J. Bourhis, R. J. Gildea, J. A. K. Howard and H. Puschmann,
OLEX2: a complete structure solution, refinement and analysis program.
J. Appl. Cryst. (2009). 42, 339-341.
;
_computing_structure_refinement
;
XLMP, G.M. Sheldrick, Acta Cryst.
(2008). A64, 112-122
;
_computing_structure_solution 'SHELXS-97 (Sheldrick, 2008)'
_diffrn_ambient_temperature 120.01(10)
_diffrn_detector_area_resol_mean 10.6501
_diffrn_measured_fraction_theta_full 0.996
_diffrn_measured_fraction_theta_max 0.996
_diffrn_measurement_details
;
  1 omega -110.00  -41.00   1.0000   15.0000
omega____ theta____ kappa____ phi______ frames
    -      -39.9115  -37.0000   90.0000 69
 
  2 omega   -5.00   31.00   1.0000   15.0000
omega____ theta____ kappa____ phi______ frames
    -      -39.9115   37.0000   60.0000 36
 
  3 omega  -31.00   34.00   1.0000   15.0000
omega____ theta____ kappa____ phi______ frames
    -      -39.9115   33.0000 -147.0000 65
 
  4 omega   71.00   96.00   1.0000   15.0000
omega____ theta____ kappa____ phi______ frames
    -       39.9115 -125.0000   30.0000 25
 
  5 omega   38.00   97.00   1.0000   15.0000
omega____ theta____ kappa____ phi______ frames
    -       39.9115 -125.0000  150.0000 59
 
  6 omega   33.00   81.00   1.0000   60.0000
omega____ theta____ kappa____ phi______ frames
    -      107.7749  -30.0000  -90.0000 48
 
  7 omega   80.00  109.00   1.0000   60.0000
omega____ theta____ kappa____ phi______ frames
    -      107.7749  -94.0000  120.0000 29
 
  8 omega   30.00   87.00   1.0000   60.0000
omega____ theta____ kappa____ phi______ frames
    -      107.7749  -30.0000 -180.0000 57
 
  9 omega   51.00   91.00   1.0000   60.0000
omega____ theta____ kappa____ phi______ frames
    -      107.7749  -45.0000   90.0000 40
 
 10 omega   50.00   87.00   1.0000   60.0000
omega____ theta____ kappa____ phi______ frames
    -      107.7749  -94.0000 -150.0000 37
 
 11 omega  103.00  177.00   1.0000   60.0000
omega____ theta____ kappa____ phi______ frames
    -      107.7749   30.0000   90.0000 74
 
 12 omega   35.00   96.00   1.0000   60.0000
omega____ theta____ kappa____ phi______ frames
    -      107.7749  -45.0000  -30.0000 61
 
 13 omega   46.00   91.00   1.0000   60.0000
omega____ theta____ kappa____ phi______ frames
    -      107.7749  -30.0000  120.0000 45
 
 14 omega -114.00  -10.00   1.0000   15.0000
omega____ theta____ kappa____ phi______ frames
    -      -39.9115  -57.0000  -90.0000 104
 
 15 omega -119.00   -6.00   1.0000   15.0000
omega____ theta____ kappa____ phi______ frames
    -      -39.9115  -77.0000 -180.0000 113
 
 16 omega   10.00  114.00   1.0000   15.0000
omega____ theta____ kappa____ phi______ frames
    -       39.9115   57.0000   60.0000 104
 
 17 omega   30.00   89.00   1.0000   60.0000
omega____ theta____ kappa____ phi______ frames
    -      107.7749  -30.0000   30.0000 59
;
_diffrn_measurement_device_type 'SuperNova, Dual, Cu at zero, Atlas'
_diffrn_measurement_method '\w scans'
_diffrn_orient_matrix_UB_11 0.0406074000
_diffrn_orient_matrix_UB_12 0.0113557000
_diffrn_orient_matrix_UB_13 0.0181101000
_diffrn_orient_matrix_UB_21 -0.0118058000
_diffrn_orient_matrix_UB_22 0.0118891000
_diffrn_orient_matrix_UB_23 0.0459405000
_diffrn_orient_matrix_UB_31 0.0090699000
_diffrn_orient_matrix_UB_32 -0.0352874000
_diffrn_orient_matrix_UB_33 0.0213424000
_diffrn_radiation_monochromator mirror
_diffrn_radiation_type 'Cu K\a'
_diffrn_radiation_wavelength 1.5418
_diffrn_reflns_av_R_equivalents 0.0465
_diffrn_reflns_av_unetI/netI 0.0871
_diffrn_reflns_limit_h_max 42
_diffrn_reflns_limit_h_min -40
_diffrn_reflns_limit_k_max 33
_diffrn_reflns_limit_k_min -46
_diffrn_reflns_limit_l_max 34
_diffrn_reflns_limit_l_min -34
_diffrn_reflns_number 103300
_diffrn_reflns_theta_full 65.09
_diffrn_reflns_theta_max 65.09
_diffrn_reflns_theta_min 5.55
_diffrn_source 'SuperNova (Cu) X-ray Source'
_exptl_absorpt_coefficient_mu 3.887
_exptl_absorpt_correction_T_max 1.00000
_exptl_absorpt_correction_T_min 0.57005
_exptl_absorpt_correction_type multi-scan
_exptl_absorpt_process_details
;
CrysAlisPro, Agilent Technologies,
Version 1.171.35.19 (release 27-10-2011 CrysAlis171 .NET)
(compiled Oct 27 2011,15:02:11)
Empirical absorption correction using spherical harmonics,
 implemented in SCALE3 ABSPACK scaling algorithm.
;
_exptl_crystal_colour purple
_exptl_crystal_density_diffrn 1.426
_exptl_crystal_density_method 'not measured'
_exptl_crystal_description block
_exptl_crystal_F_000 16848
_exptl_crystal_size_max 0.10
_exptl_crystal_size_mid 0.07
_exptl_crystal_size_min 0.05
_platon_squeeze_details
;
;
_refine_diff_density_max 1.709
_refine_diff_density_min -1.270
_refine_diff_density_rms 0.143
_refine_ls_extinction_method none
_refine_ls_goodness_of_fit_ref 1.310
_refine_ls_hydrogen_treatment mixed
_refine_ls_matrix_type full
_refine_ls_number_parameters 2274
_refine_ls_number_reflns 34781
_refine_ls_number_restraints 136
_refine_ls_restrained_S_all 1.320
_refine_ls_R_factor_all 0.2118
_refine_ls_R_factor_gt 0.1469
_refine_ls_shift/su_max 0.002
_refine_ls_shift/su_mean 0.000
_refine_ls_structure_factor_coef Fsqd
_refine_ls_weighting_details 'calc w=1/[\s^2^(Fo^2^)+(0.2000P)^2^+0.0000P] where P=(Fo^2^+2Fc^2^)/3'
_refine_ls_weighting_scheme calc
_refine_ls_wR_factor_gt 0.3851
_refine_ls_wR_factor_ref 0.4205
_reflns_number_gt 16026
_reflns_number_total 34781
_reflns_threshold_expression >2sigma(I)
_cod_data_source_file c4dt02337d2.cif
_cod_data_source_block '[2][NTf]'
_cod_depositor_comments 'Adding full bibliography for 7032102--7032104.cif.'
_cod_original_cell_volume 40936.7(11)
_cod_database_code 7032104
_reflns_odcompleteness_completeness 99.59
_reflns_odcompleteness_iscentric 1
_reflns_odcompleteness_theta 66.97
_olex2_refinement_description
;
1. Fixed Uiso
 At 1.2 times of:
  All C(H) groups
 At 1.5 times of:
  All C(H,H,H) groups
2. Shared sites
{F11, O1V}
{O17, F1Y}
{O7, F15}
{O5, F1Z}
{O18, F16}
{O2, F17}
{O3, F1X}
3. Restrained distances
 C1K-F1P
 1.35 with sigma of 0.02
 C1K-F1M
 1.35 with sigma of 0.02
 C1K-F3
 1.35 with sigma of 0.02
 F1P-F1M
 2.11 with sigma of 0.02
 F1M-F3
 2.11 with sigma of 0.02
 F1P-F3
 2.11 with sigma of 0.02
 O1Q-O2A
 2.42 with sigma of 0.02
 O1Q-O1T
 2.42 with sigma of 0.02
 O2A-O1T
 2.42 with sigma of 0.02
 O2A-F1P
 2.9 with sigma of 0.02
 O2A-F3
 2.9 with sigma of 0.02
 O1T-F3
 2.9 with sigma of 0.02
 O1T-F1M
 2.9 with sigma of 0.02
 O1Q-F1M
 2.9 with sigma of 0.02
 O1Q-F1P
 2.9 with sigma of 0.02
 S1M-O1T
 1.45 with sigma of 0.02
 S1M-O1Q
 1.45 with sigma of 0.02
 S1M-O2A
 1.45 with sigma of 0.02
 S1M-C1K
 1.7 with sigma of 0.02
 S12-C1E
 1.7 with sigma of 0.02
 S12-O1D
 1.45 with sigma of 0.02
 S12-O1E
 1.45 with sigma of 0.02
 C1E-F1
 1.35 with sigma of 0.02
 C1E-F39
 1.35 with sigma of 0.02
 F19-C1E
 1.35 with sigma of 0.02
 F19-F1
 2.11 with sigma of 0.02
 F1-F39
 2.11 with sigma of 0.02
 F39-F19
 2.11 with sigma of 0.02
 O1E-F1
 2.9 with sigma of 0.02
 O1E-F39
 2.9 with sigma of 0.02
 O1D-F39
 2.9 with sigma of 0.02
 O1D-F19
 2.9 with sigma of 0.02
 S12-O37
 1.45 with sigma of 0.02
 O37-F1
 2.9 with sigma of 0.02
 O37-F19
 2.9 with sigma of 0.02
 O37-O1E
 2.42 with sigma of 0.02
 O1E-O1D
 2.42 with sigma of 0.02
 O1D-O37
 2.42 with sigma of 0.02
 S6-C1G
 1.7 with sigma of 0.02
 S6-O1I
 1.45 with sigma of 0.02
 S6-O1G
 1.45 with sigma of 0.02
 S6-O1J
 1.45 with sigma of 0.02
 O1J-O1I
 2.42 with sigma of 0.02
 O1I-O1G
 2.42 with sigma of 0.02
 O1G-O1J
 2.42 with sigma of 0.02
 S10-C1W
 1.7 with sigma of 0.02
 S10-O1F
 1.45 with sigma of 0.02
 S10-O32
 1.45 with sigma of 0.02
 S10-O27
 1.45 with sigma of 0.02
 O32-O27
 2.42 with sigma of 0.02
 O27-O1F
 2.42 with sigma of 0.02
 O1F-O32
 2.42 with sigma of 0.02
 O1F-F13
 2.9 with sigma of 0.02
 F7-O1F
 2.9 with sigma of 0.02
 O32-F7
 2.9 with sigma of 0.02
 O32-F9
 2.9 with sigma of 0.02
 F9-O27
 2.9 with sigma of 0.02
 O27-F13
 2.9 with sigma of 0.02
 C1W-F9
 1.35 with sigma of 0.02
 C1W-F7
 1.35 with sigma of 0.02
 C1W-F13
 1.35 with sigma of 0.02
 F7-F13
 2.11 with sigma of 0.02
 F9-F13
 2.11 with sigma of 0.02
 F9-F7
 2.11 with sigma of 0.02
 F2-F28
 2.11 with sigma of 0.02
 F2-F24
 2.11 with sigma of 0.02
 F24-F28
 2.11 with sigma of 0.02
 C1-F2
 1.35 with sigma of 0.02
 C1-F28
 1.35 with sigma of 0.02
 C1-F24
 1.35 with sigma of 0.02
 C1-S9
 1.7 with sigma of 0.02
 F2-O15
 2.9 with sigma of 0.02
 O30-F2
 2.9 with sigma of 0.02
 O1J-F1B
 2.9 with sigma of 0.02
 F10-O1J
 2.9 with sigma of 0.02
 O1I-F1B
 2.9 with sigma of 0.02
 O1G-F10
 2.9 with sigma of 0.02
 C1G-F1B
 1.35 with sigma of 0.02
 C1G-F10
 1.35 with sigma of 0.02
 F1B-F10
 2.11 with sigma of 0.02
 O1I-F35
 2.9 with sigma of 0.02
 O1G-F35
 2.9 with sigma of 0.02
 C1G-F35
 1.35 with sigma of 0.02
 F1B-F35
 2.11 with sigma of 0.02
 F10-F35
 2.11 with sigma of 0.02
 S5-C1F
 1.7 with sigma of 0.02
 S5-O1C
 1.45 with sigma of 0.02
 S5-O1B
 1.45 with sigma of 0.02
 S5-O20
 1.45 with sigma of 0.02
 O1B-O20
 2.42 with sigma of 0.02
 O1B-O1C
 2.42 with sigma of 0.02
 O1C-O20
 2.42 with sigma of 0.02
 O1B-F32
 2.9 with sigma of 0.02
 O1B-F31
 2.9 with sigma of 0.02
 O20-F31
 2.9 with sigma of 0.02
 O20-F36
 2.9 with sigma of 0.02
 O1C-F36
 2.9 with sigma of 0.02
 O1C-F32
 2.9 with sigma of 0.02
 C1F-F32
 1.35 with sigma of 0.02
 C1F-F36
 1.35 with sigma of 0.02
 C1F-F31
 1.35 with sigma of 0.02
 F32-F31
 2.11 with sigma of 0.02
 F31-F36
 2.11 with sigma of 0.02
 F36-F32
 2.11 with sigma of 0.02
 C1P-F1U
 1.35 with sigma of 0.02
 C1P-F4
 1.35 with sigma of 0.02
 C1P-F1Q
 1.35 with sigma of 0.02
 S1L-C1P
 1.7 with sigma of 0.02
 F1Q-F4
 2.11 with sigma of 0.02
 F4-F1U
 2.11 with sigma of 0.02
 F1U-F1Q
 2.11 with sigma of 0.02
 S1L-O1U
 1.45 with sigma of 0.02
 S1L-O1L
 1.45 with sigma of 0.02
 O1U-O1L
 2.42 with sigma of 0.02
 O1L_$1-O1U
 2.42 with sigma of 0.02
 O1U_$1-O1L
 2.42 with sigma of 0.02
 O1U-F1U
 2.9 with sigma of 0.02
 O1U-F1Q
 2.9 with sigma of 0.02
 O1L-F1U
 2.9 with sigma of 0.02
 O1L-F4
 2.9 with sigma of 0.02
 N1-C11
 1.15 with sigma of 0.02
 N1P-C1O
 1.15 with sigma of 0.02
 N23-C12
 1.15 with sigma of 0.02
 N1H-C1Y
 1.15 with sigma of 0.02
 N1M-C1L
 1.15 with sigma of 0.02
 N1J-C1S
 1.15 with sigma of 0.02
 N7-C1N
 1.15 with sigma of 0.02
 C1N-C1D
 1.45 with sigma of 0.02
 C1L-C1H
 1.45 with sigma of 0.02
 C11-C14
 1.45 with sigma of 0.02
 C22-C1O
 1.45 with sigma of 0.02
 C1Z-C1Y
 1.45 with sigma of 0.02
 C12-C10
 1.45 with sigma of 0.02
 C1B-C1S
 1.45 with sigma of 0.02
 N23-C10
 2.6 with sigma of 0.04
 N1M-C1H
 2.6 with sigma of 0.04
4. Uiso/Uaniso restraints and constraints
Uiso(F16) = Uiso(O18)
Uiso(F1Z) = Uiso(O5)
Uiso(F3) = Uiso(O2A) = Uiso(S1M) = Uiso(O1Q) = Uiso(O1T) = Uiso(C1K) = Uiso(F1M)
Uiso(F1U) = Uiso(C1P) = Uiso(S1L) = Uiso(O1U) = Uiso(O1L) = Uiso(F1Q) = Uiso(F4)
Uiso(S9) = Uiso(O30) = Uiso(O36) = Uiso(O15) = Uiso(C1) = Uiso(F28) = Uiso(F2) =
Uiso(S6) = Uiso(O1G) = Uiso(O1J) = Uiso(O1I) = Uiso(F1B) = Uiso(C1G) = Uiso(F10)
Uiso(S5) = Uiso(O1B) = Uiso(O20) = Uiso(O1C) = Uiso(C1F) = Uiso(F31) = Uiso(F32)
5. Others
 Fixed Sof: S2(0.4) S3(0.3) O7(0.3) O2(0.7) O3(0.4) O5(0.3) O17(0.7) O18(0.3)
 C9(0.3) S1(0.75) S10(0.5) F11(0.75) O1A(0.75) C13(0.75) S12(0.5) S1A(0.3)
 F27(0.3) O1D(0.5) O1E(0.5) O1F(0.5) N1(0.5) C10(0.5) H10A(0.5) H10B(0.5)
 H10C(0.5) F19(0.5) C11(0.5) N23(0.5) F1(0.5) C12(0.5) O37(0.5) F39(0.5)
 C14(0.5) H14A(0.5) H14B(0.5) H14C(0.5) S1G(0.25) N1H(0.5) N1J(0.5) O1K(0.5)
 S1M(0.5) C1N(0.5) C1O(0.5) N1P(0.5) C1B(0.5) H1BA(0.5) H1BB(0.5) H1BC(0.5)
 C1S(0.5) O1H(0.25) F4(0.5) C1D(0.5) H1DA(0.5) H1DB(0.5) H1DC(0.5) N7(0.5)
 O27(0.5) F1M(0.5) O1N(0.5) F1U(0.5) C1A(0.4) F6(0.3) F5(0.25) C29(0.3)
 O1L(0.5) C1P(0.5) C1Y(0.5) C1Z(0.5) H1ZA(0.5) H1ZB(0.5) H1ZC(0.5) C22(0.5)
 H22A(0.5) H22B(0.5) H22C(0.5) N1M(0.5) O1O(0.5) F1P(0.5) C1W(0.5) F9(0.5)
 F13(0.5) F7(0.5) C24(0.25) O1Q(0.5) O2A(0.5) O32(0.5) O1R(0.5) O1S(0.3)
 F12(0.3) O1M(0.5) O1T(0.5) C1K(0.5) F3(0.5) C1H(0.5) H1HA(0.5) H1HB(0.5)
 H1HC(0.5) C1L(0.5) C1E(0.5) O1V(0.25) F1Y(0.3) F15(0.4) F1Z(0.4) F16(0.4)
 F17(0.3) F1X(0.3)
6.a Me refined with riding coordinates:
 C10(H10A,H10B,H10C), C14(H14A,H14B,H14C), C1B(H1BA,H1BB,H1BC), C1D(H1DA,H1DB,
 H1DC), C1Z(H1ZA,H1ZB,H1ZC), C22(H22A,H22B,H22C), C1H(H1HA,H1HB,H1HC)
6.b Aromatic/amide H refined with riding coordinates:
 C33(H33), C36(H36), C38(H38), C39(H39), C41(H41), C43(H43), C46(H46),
 C58(H58), C59(H59), C61(H61), C65(H65), C68(H68), C70(H70), C71(H71), C72(H72),
  C73(H73), C78(H78), C80(H80), C84(H84), C86(H86), C87(H87), C88(H88),
 C89(H89), C90(H90), C92(H92), C97(H97), C100(H100), C108(H108), C111(H111),
 C113(H113), C116(H116), C117(H117), C120(H120), C121(H121), C123(H123),
 C124(H124), C126(H126), C133(H133), C136(H136), C138(H138), C140(H140),
 C141(H141), C142(H142), C143(H143), C147(H147), C148(H148), C151(H151),
 C152(H152), C153(H153), C154(H154), C155(H155), C157(H157), C160(H160),
 C162(H162), C163(H163), C164(H164), C165(H165), C166(H166), C167(H167),
 C169(H169), C170(H170), C171(H171), C172(H172), C173(H173), C174(H174),
 C175(H175), C177(H177), C178(H178), C179(H179), C181(H181), C184(H184),
 C188(H188), C189(H189), C190(H190), C192(H192), C194(H194), C195(H195),
 C197(H197), C198(H198), C199(H199), C201(H201), C202(H202), C203(H203),
 C204(H204), C205(H205), C206(H206), C207(H207), C209(H209), C213(H213),
 C219(H219), C227(H227), C228(H228), C229(H229), C231(H231), C232(H232),
 C238(H238), C252(H252), C259(H259), C276(H276), C26(H26), C2(H2), C3(H3),
 C4(H4), C6(H6), C34(H34), C7(H7), C8(H8), C23(H23)
;

loop_
_space_group_symop_id
_space_group_symop_operation_xyz
1 'x, y, z'
2 '-x, y, -z+1/2'
3 'x+1/2, y+1/2, z'
4 '-x+1/2, y+1/2, -z+1/2'
5 '-x, -y, -z'
6 'x, -y, z-1/2'
7 '-x+1/2, -y+1/2, -z'
8 'x+1/2, -y+1/2, z-1/2'

loop_
_atom_site_label
_atom_site_type_symbol
_atom_site_fract_x
_atom_site_fract_y
_atom_site_fract_z
_atom_site_U_iso_or_equiv
_atom_site_adp_type
_atom_site_occupancy
_atom_site_symmetry_multiplicity
_atom_site_calc_flag
_atom_site_refinement_flags
_atom_site_disorder_assembly
_atom_site_disorder_group
Fe1 Fe 0.34290(4) 0.63844(4) 0.74573(5) 0.0603(4) Uani 1 1 d . . .
Fe2 Fe 0.19188(4) 0.62085(4) 0.27048(5) 0.0632(4) Uani 1 1 d . . .
Fe3 Fe 0.39373(4) 0.91106(4) 0.44371(6) 0.0662(5) Uani 1 1 d . . .
Fe4 Fe 0.59444(5) 0.60437(5) 0.41127(5) 0.0809(6) Uani 1 1 d . . .
O1 O 0.28142(14) 0.76748(13) 0.41754(19) 0.0455(13) Uani 1 1 d . . .
O4 O 0.26007(16) 0.67297(13) 0.49610(19) 0.0495(14) Uani 1 1 d . . .
N5 N 0.26995(18) 0.72005(17) 0.4531(2) 0.0467(16) Uani 1 1 d . . .
O6 O 0.32331(16) 0.76054(14) 0.57159(19) 0.0512(14) Uani 1 1 d . . .
O8 O 0.43581(16) 0.77722(15) 0.6038(2) 0.0560(15) Uani 1 1 d . . .
O9 O 0.33307(15) 0.74561(14) 0.30628(19) 0.0508(14) Uani 1 1 d . . .
O10 O 0.31394(18) 0.58055(16) 0.5139(2) 0.0612(16) Uani 1 1 d . . .
O11 O 0.41264(17) 0.65704(16) 0.3121(2) 0.0631(16) Uani 1 1 d . . .
O12 O 0.51609(16) 0.74546(15) 0.5085(2) 0.0589(16) Uani 1 1 d . . .
O13 O 0.44136(18) 0.57922(18) 0.5309(2) 0.0678(18) Uani 1 1 d . . .
O14 O 0.48395(18) 0.67036(16) 0.6122(2) 0.0679(18) Uani 1 1 d . . .
N15 N 0.45807(19) 0.72454(19) 0.6105(2) 0.0543(18) Uani 1 1 d . . .
N16 N 0.5006(2) 0.7073(2) 0.5611(3) 0.0583(19) Uani 1 1 d . . .
C17 C 0.4578(2) 0.7546(2) 0.5877(3) 0.052(2) Uani 1 1 d . . .
N18 N 0.29214(17) 0.71462(17) 0.5353(2) 0.0450(16) Uani 1 1 d . . .
N19 N 0.3403(2) 0.57961(18) 0.4493(2) 0.0558(19) Uani 1 1 d . . .
C20 C 0.2859(2) 0.7506(2) 0.4571(3) 0.048(2) Uani 1 1 d . . .
N21 N 0.30422(18) 0.76561(17) 0.4954(2) 0.0471(16) Uani 1 1 d . . .
N22 N 0.3771(2) 0.88825(18) 0.4959(3) 0.060(2) Uani 1 1 d . . .
O23 O 0.45734(16) 0.75951(17) 0.3656(2) 0.0652(17) Uani 1 1 d . . .
O24 O 0.37131(19) 0.57875(17) 0.3863(2) 0.0664(17) Uani 1 1 d . . .
N25 N 0.3728(2) 0.69980(19) 0.3089(2) 0.0531(18) Uani 1 1 d . . .
N26 N 0.2012(2) 0.66865(19) 0.2873(3) 0.0577(19) Uani 1 1 d . . .
N27 N 0.5796(3) 0.5998(3) 0.4727(3) 0.078(3) Uani 1 1 d . . .
C28 C 0.3676(2) 0.7318(2) 0.3171(3) 0.054(2) Uani 1 1 d . . .
N29 N 0.3786(2) 0.6448(2) 0.8047(3) 0.066(2) Uani 1 1 d . . .
N30 N 0.3778(2) 0.5803(2) 0.5245(3) 0.064(2) Uani 1 1 d . . .
N31 N 0.4370(2) 0.7086(2) 0.3409(3) 0.0566(19) Uani 1 1 d . . .
C32 C 0.3025(2) 0.7965(2) 0.4135(3) 0.052(2) Uani 1 1 d . . .
C33 C 0.3565(2) 0.8223(2) 0.3918(3) 0.053(2) Uani 1 1 d . . .
H33 H 0.3796 0.8205 0.3819 0.064 Uiso 1 1 calc R . .
N34 N 0.3046(2) 0.63515(19) 0.6901(2) 0.0540(18) Uani 1 1 d . . .
C35 C 0.3056(2) 0.7458(2) 0.5327(3) 0.046(2) Uani 1 1 d . . .
C36 C 0.2871(2) 0.8282(2) 0.4207(3) 0.054(2) Uani 1 1 d . . .
H36 H 0.2637 0.8301 0.4296 0.065 Uiso 1 1 calc R . .
N37 N 0.47560(19) 0.76240(18) 0.5547(3) 0.0534(18) Uani 1 1 d . . .
C38 C 0.3475(3) 0.9007(2) 0.5091(4) 0.066(3) Uani 1 1 d . . .
H38 H 0.3379 0.8921 0.5345 0.079 Uiso 1 1 calc R . .
C39 C 0.3929(2) 0.8003(2) 0.5408(3) 0.051(2) Uani 1 1 d . . .
H39 H 0.3827 0.7789 0.5344 0.062 Uiso 1 1 calc R . .
N40 N 0.4066(2) 0.5789(2) 0.4565(3) 0.066(2) Uani 1 1 d . . .
C41 C 0.3363(2) 0.7929(2) 0.3986(3) 0.048(2) Uani 1 1 d . . .
H41 H 0.3456 0.7717 0.3931 0.058 Uiso 1 1 calc R . .
C42 C 0.4280(3) 0.7405(2) 0.3471(3) 0.057(2) Uani 1 1 d . . .
C43 C 0.1926(2) 0.6435(2) 0.3940(3) 0.052(2) Uani 1 1 d . . .
H43 H 0.1679 0.6469 0.3796 0.063 Uiso 1 1 calc R . .
C44 C 0.4227(3) 0.8051(2) 0.5746(3) 0.055(2) Uani 1 1 d . . .
C45 C 0.3491(3) 0.7055(2) 0.6938(3) 0.056(2) Uani 1 1 d . . .
C46 C 0.2661(3) 0.6323(2) 0.4377(3) 0.056(2) Uani 1 1 d . . .
H46 H 0.2906 0.6282 0.4525 0.068 Uiso 1 1 calc R . .
N47 N 0.3001(2) 0.6576(2) 0.7709(3) 0.075(3) Uani 1 1 d . . .
N48 N 0.6137(2) 0.6132(3) 0.3526(3) 0.087(3) Uani 1 1 d . . .
N49 N 0.39363(19) 0.75434(19) 0.3357(2) 0.0547(18) Uani 1 1 d . . .
C50 C 0.3144(3) 0.5943(2) 0.5593(3) 0.056(2) Uani 1 1 d . . .
N51 N 0.4403(2) 0.8853(2) 0.4479(3) 0.066(2) Uani 1 1 d . . .
N52 N 0.35959(19) 0.6850(2) 0.7361(2) 0.0551(18) Uani 1 1 d . . .
C53 C 0.2745(2) 0.7041(2) 0.4939(3) 0.0436(19) Uani 1 1 d . . .
N54 N 0.2009(2) 0.60252(19) 0.3340(3) 0.061(2) Uani 1 1 d . . .
N55 N 0.2435(3) 0.6119(2) 0.2576(3) 0.068(2) Uani 1 1 d . . .
C56 C 0.4075(3) 0.5794(3) 0.5023(3) 0.067(3) Uani 1 1 d . . .
C57 C 0.2151(3) 0.6207(2) 0.3772(3) 0.051(2) Uani 1 1 d . . .
C58 C 0.4405(3) 0.8361(2) 0.5836(3) 0.063(2) Uani 1 1 d . . .
H58 H 0.4622 0.8383 0.6057 0.075 Uiso 1 1 calc R . .
C59 C 0.2505(3) 0.6139(2) 0.3985(3) 0.063(3) Uani 1 1 d . . .
H59 H 0.2644 0.5970 0.3870 0.076 Uiso 1 1 calc R . .
C60 C 0.3377(3) 0.5862(3) 0.3567(3) 0.062(3) Uani 1 1 d . . .
C61 C 0.3081(2) 0.8564(2) 0.4140(3) 0.052(2) Uani 1 1 d . . .
H61 H 0.2989 0.8778 0.4192 0.062 Uiso 1 1 calc R . .
C62 C 0.3081(2) 0.6209(2) 0.6450(3) 0.051(2) Uani 1 1 d . . .
N63 N 0.3829(2) 0.6156(2) 0.7176(2) 0.0580(19) Uani 1 1 d . . .
C65 C 0.2817(3) 0.7179(2) 0.2572(3) 0.058(2) Uani 1 1 d . . .
H65 H 0.2906 0.7261 0.2311 0.069 Uiso 1 1 calc R . .
C66 C 0.4477(3) 0.6425(3) 0.3289(3) 0.061(3) Uani 1 1 d . . .
N67 N 0.5463(3) 0.5882(3) 0.3763(3) 0.078(3) Uani 1 1 d . . .
C68 C 0.3776(3) 0.8284(2) 0.5159(3) 0.061(2) Uani 1 1 d . . .
H68 H 0.3562 0.8261 0.4933 0.073 Uiso 1 1 calc R . .
C69 C 0.3456(3) 0.5803(2) 0.4960(3) 0.058(2) Uani 1 1 d . . .
C70 C 0.1715(3) 0.6852(3) 0.2933(3) 0.062(2) Uani 1 1 d . . .
H70 H 0.1726 0.7083 0.2990 0.075 Uiso 1 1 calc R . .
C71 C 0.2895(2) 0.7120(2) 0.3408(3) 0.055(2) Uani 1 1 d . . .
H71 H 0.3036 0.7161 0.3701 0.066 Uiso 1 1 calc R . .
C72 C 0.4485(3) 0.8236(2) 0.4524(3) 0.060(2) Uani 1 1 d . . .
H72 H 0.4481 0.8248 0.4843 0.072 Uiso 1 1 calc R . .
C73 C 0.2081(2) 0.6619(2) 0.4346(3) 0.049(2) Uani 1 1 d . . .
H73 H 0.1936 0.6775 0.4477 0.059 Uiso 1 1 calc R . .
C75 C 0.3428(2) 0.8532(2) 0.3996(3) 0.053(2) Uani 1 1 d . . .
N77 N 0.3648(2) 0.88270(19) 0.3944(3) 0.063(2) Uani 1 1 d . . .
C78 C 0.2818(3) 0.5693(3) 0.3074(3) 0.068(3) Uani 1 1 d . . .
H78 H 0.2647 0.5526 0.2959 0.082 Uiso 1 1 calc R . .
C79 C 0.4575(3) 0.6583(2) 0.6402(4) 0.063(3) Uani 1 1 d . . .
C80 C 0.3192(3) 0.6279(2) 0.5658(3) 0.060(2) Uani 1 1 d . . .
H80 H 0.3246 0.6415 0.5418 0.073 Uiso 1 1 calc R . .
N81 N 0.3486(2) 0.93808(19) 0.4475(3) 0.071(2) Uani 1 1 d . . .
C82 C 0.4800(2) 0.7021(2) 0.5939(3) 0.054(2) Uani 1 1 d . . .
C83 C 0.3013(2) 0.7236(2) 0.3010(3) 0.050(2) Uani 1 1 d . . .
C84 C 0.3058(3) 0.5729(2) 0.5934(3) 0.060(2) Uani 1 1 d . . .
H84 H 0.3019 0.5499 0.5876 0.072 Uiso 1 1 calc R . .
C85 C 0.4076(3) 0.6904(2) 0.3214(3) 0.057(2) Uani 1 1 d . . .
C86 C 0.3045(2) 0.7361(2) 0.6414(3) 0.053(2) Uani 1 1 d . . .
H86 H 0.2805 0.7448 0.6324 0.063 Uiso 1 1 calc R . .
C87 C 0.3015(3) 0.6269(3) 0.3078(3) 0.058(2) Uani 1 1 d . . .
H87 H 0.2980 0.6490 0.2969 0.070 Uiso 1 1 calc R . .
C88 C 0.4507(2) 0.8198(3) 0.3574(3) 0.062(3) Uani 1 1 d . . .
H88 H 0.4518 0.8182 0.3257 0.075 Uiso 1 1 calc R . .
C89 C 0.2561(2) 0.6940(2) 0.3362(3) 0.051(2) Uani 1 1 d . . .
H89 H 0.2471 0.6862 0.3625 0.061 Uiso 1 1 calc R . .
C90 C 0.3160(3) 0.6421(2) 0.6093(3) 0.060(2) Uani 1 1 d . . .
H90 H 0.3191 0.6653 0.6143 0.072 Uiso 1 1 calc R . .
C91 C 0.4098(3) 0.6305(2) 0.6925(3) 0.062(3) Uani 1 1 d . . .
C92 C 0.3030(3) 0.5867(2) 0.6372(3) 0.060(2) Uani 1 1 d . . .
H92 H 0.2976 0.5728 0.6610 0.072 Uiso 1 1 calc R . .
N93 N 0.1406(2) 0.6342(2) 0.2798(3) 0.072(2) Uani 1 1 d . . .
C94 C 0.4746(3) 0.5845(3) 0.5129(3) 0.077(3) Uani 1 1 d . . .
C95 C 0.4967(2) 0.7375(2) 0.5429(3) 0.050(2) Uani 1 1 d . . .
C96 C 0.4521(2) 0.7907(2) 0.3855(4) 0.059(2) Uani 1 1 d . . .
C97 C 0.4786(3) 0.6468(3) 0.3066(3) 0.068(3) Uani 1 1 d . . .
H97 H 0.4777 0.6617 0.2817 0.082 Uiso 1 1 calc R . .
C98 C 0.3314(2) 0.7404(2) 0.6139(3) 0.048(2) Uani 1 1 d . . .
C99 C 0.2760(3) 0.6019(2) 0.2915(3) 0.057(2) Uani 1 1 d . . .
C100 C 0.3135(2) 0.7186(2) 0.6826(3) 0.055(2) Uani 1 1 d . . .
H100 H 0.2960 0.7157 0.7024 0.066 Uiso 1 1 calc R . .
N101 N 0.3322(3) 0.5916(2) 0.7618(3) 0.078(3) Uani 1 1 d . . .
N102 N 0.5844(2) 0.6534(3) 0.4043(3) 0.079(3) Uani 1 1 d . . .
C103 C 0.2446(2) 0.6565(2) 0.4541(3) 0.049(2) Uani 1 1 d . . .
C105 C 0.2358(2) 0.6876(2) 0.2909(3) 0.053(2) Uani 1 1 d . . .
C106 C 0.5667(3) 0.6755(3) 0.4339(3) 0.073(3) Uani 1 1 d . . .
C107 C 0.5125(3) 0.6071(3) 0.3594(3) 0.065(3) Uani 1 1 d . . .
C108 C 0.2490(3) 0.7001(2) 0.2523(3) 0.062(2) Uani 1 1 d . . .
H108 H 0.2355 0.6962 0.2226 0.075 Uiso 1 1 calc R . .
N109 N 0.1845(3) 0.6331(2) 0.2039(3) 0.076(2) Uani 1 1 d . . .
N110 N 0.6437(3) 0.6146(3) 0.4495(3) 0.083(3) Uani 1 1 d . . .
C111 C 0.4190(3) 0.6855(3) 0.8489(4) 0.079(3) Uani 1 1 d . . .
H111 H 0.4283 0.7074 0.8519 0.094 Uiso 1 1 calc R . .
N112 N 0.4274(2) 0.9401(2) 0.4870(3) 0.075(2) Uani 1 1 d . . .
C113 C 0.3123(3) 0.5611(3) 0.3397(3) 0.064(3) Uani 1 1 d . . .
H113 H 0.3160 0.5389 0.3502 0.077 Uiso 1 1 calc R . .
C114 C 0.3918(3) 0.9196(3) 0.3474(4) 0.080(3) Uani 1 1 d . . .
C115 C 0.3939(2) 0.8597(2) 0.5243(3) 0.056(2) Uani 1 1 d . . .
C116 C 0.4485(3) 0.6205(3) 0.3652(3) 0.075(3) Uani 1 1 d . . .
H116 H 0.4276 0.6179 0.3797 0.090 Uiso 1 1 calc R . .
C117 C 0.4515(2) 0.7929(2) 0.4325(3) 0.059(2) Uani 1 1 d . . .
H117 H 0.4531 0.7734 0.4506 0.071 Uiso 1 1 calc R . .
C118 C 0.5328(2) 0.7211(2) 0.4850(3) 0.056(2) Uani 1 1 d . . .
C120 C 0.5107(3) 0.6285(3) 0.3223(3) 0.071(3) Uani 1 1 d . . .
H120 H 0.5314 0.6309 0.3074 0.086 Uiso 1 1 calc R . .
C121 C 0.4385(2) 0.6503(2) 0.7141(3) 0.058(2) Uani 1 1 d . . .
H121 H 0.4415 0.6542 0.7461 0.070 Uiso 1 1 calc R . .
C122 C 0.3724(3) 0.5790(2) 0.4328(3) 0.060(2) Uani 1 1 d . . .
C123 C 0.4692(3) 0.8986(3) 0.4743(4) 0.086(3) Uani 1 1 d . . .
H123 H 0.4926 0.8883 0.4785 0.103 Uiso 1 1 calc R . .
C124 C 0.4300(3) 0.6381(2) 0.6186(3) 0.063(3) Uani 1 1 d . . .
H124 H 0.4276 0.6343 0.5867 0.076 Uiso 1 1 calc R . .
C126 C 0.2719(3) 0.6465(3) 0.6944(3) 0.067(3) Uani 1 1 d . . .
H126 H 0.2521 0.6460 0.6695 0.081 Uiso 1 1 calc R . .
N127 N 0.4060(2) 0.9345(2) 0.3879(4) 0.083(3) Uani 1 1 d . . .
C128 C 0.4461(2) 0.8533(2) 0.4265(3) 0.056(2) Uani 1 1 d . . .
C129 C 0.1371(3) 0.6673(3) 0.2909(3) 0.061(2) Uani 1 1 d . . .
N130 N 0.1790(3) 0.5727(2) 0.2559(3) 0.085(3) Uani 1 1 d . . .
C131 C 0.3300(3) 0.9289(2) 0.4816(4) 0.073(3) Uani 1 1 d . . .
N132 N 0.6052(3) 0.5557(3) 0.4117(3) 0.089(3) Uani 1 1 d . . .
C133 C 0.4053(3) 0.6230(2) 0.6435(3) 0.060(2) Uani 1 1 d . . .
H133 H 0.3865 0.6085 0.6293 0.072 Uiso 1 1 calc R . .
C134 C 0.2154(3) 0.6279(3) 0.1828(3) 0.071(3) Uani 1 1 d . . .
C136 C 0.3322(3) 0.6184(3) 0.3405(3) 0.063(3) Uani 1 1 d . . .
H136 H 0.3496 0.6350 0.3518 0.075 Uiso 1 1 calc R . .
C137 C 0.5434(3) 0.5943(3) 0.4851(3) 0.066(3) Uani 1 1 d . . .
C138 C 0.5129(3) 0.7075(3) 0.4461(4) 0.078(3) Uani 1 1 d . . .
H138 H 0.4880 0.7139 0.4369 0.094 Uiso 1 1 calc R . .
C140 C 0.4475(3) 0.8514(3) 0.3791(4) 0.067(3) Uani 1 1 d . . .
H140 H 0.4464 0.8711 0.3615 0.080 Uiso 1 1 calc R . .
C141 C 0.3820(3) 0.6980(3) 0.7699(3) 0.067(3) Uani 1 1 d . . .
H141 H 0.3900 0.7203 0.7690 0.080 Uiso 1 1 calc R . .
C142 C 0.3755(3) 0.7115(3) 0.6661(4) 0.065(3) Uani 1 1 d . . .
H142 H 0.3999 0.7038 0.6752 0.078 Uiso 1 1 calc R . .
C143 C 0.4629(3) 0.6644(2) 0.6883(3) 0.060(2) Uani 1 1 d . . .
H143 H 0.4827 0.6779 0.7025 0.072 Uiso 1 1 calc R . .
C144 C 0.2671(3) 0.6601(3) 0.7392(3) 0.067(3) Uani 1 1 d . . .
C145 C 0.3946(3) 0.6758(3) 0.8108(3) 0.067(3) Uani 1 1 d . . .
C147 C 0.4244(3) 0.8636(2) 0.5583(3) 0.063(2) Uani 1 1 d . . .
H147 H 0.4345 0.8850 0.5647 0.076 Uiso 1 1 calc R . .
C148 C 0.3662(3) 0.7288(2) 0.6250(3) 0.059(2) Uani 1 1 d . . .
H148 H 0.3838 0.7324 0.6055 0.071 Uiso 1 1 calc R . .
C151 C 0.6415(4) 0.6006(5) 0.2846(4) 0.120(6) Uani 1 1 d . . .
H151 H 0.6498 0.5845 0.2653 0.144 Uiso 1 1 calc R . .
C152 C 0.5289(3) 0.6839(3) 0.4192(4) 0.087(4) Uani 1 1 d . . .
H152 H 0.5150 0.6743 0.3927 0.104 Uiso 1 1 calc R . .
C153 C 0.5272(4) 0.5628(4) 0.4833(4) 0.106(5) Uani 1 1 d . . .
H153 H 0.5397 0.5449 0.4722 0.128 Uiso 1 1 calc R . .
C154 C 0.4935(3) 0.5566(3) 0.4972(4) 0.092(4) Uani 1 1 d . . .
H154 H 0.4834 0.5349 0.4964 0.111 Uiso 1 1 calc R . .
C155 C 0.1042(3) 0.6801(3) 0.2994(4) 0.076(3) Uani 1 1 d . . .
H155 H 0.1024 0.7030 0.3060 0.091 Uiso 1 1 calc R . .
C157 C 0.6281(3) 0.5909(4) 0.3255(4) 0.099(4) Uani 1 1 d . . .
H157 H 0.6293 0.5682 0.3340 0.119 Uiso 1 1 calc R . .
C158 C 0.6119(3) 0.6473(3) 0.3391(4) 0.092(4) Uani 1 1 d . . .
C159 C 0.4633(3) 0.9300(3) 0.4965(4) 0.074(3) Uani 1 1 d . . .
C160 C 0.3833(3) 0.5828(3) 0.7216(3) 0.074(3) Uani 1 1 d . . .
H160 H 0.4005 0.5692 0.7097 0.088 Uiso 1 1 calc R . .
C162 C 0.3683(3) 0.8910(3) 0.3523(4) 0.071(3) Uani 1 1 d . . .
H162 H 0.3562 0.8791 0.3265 0.085 Uiso 1 1 calc R . .
C163 C 0.4298(3) 0.6614(3) 0.8837(4) 0.083(3) Uani 1 1 d . . .
H163 H 0.4464 0.6671 0.9105 0.100 Uiso 1 1 calc R . .
C164 C 0.4902(3) 0.6162(3) 0.5152(4) 0.076(3) Uani 1 1 d . . .
H164 H 0.4781 0.6347 0.5257 0.091 Uiso 1 1 calc R . .
C165 C 0.2475(3) 0.6166(3) 0.2159(3) 0.071(3) Uani 1 1 d . . .
H165 H 0.2705 0.6129 0.2066 0.085 Uiso 1 1 calc R . .
C166 C 0.6076(3) 0.6028(4) 0.5070(4) 0.094(4) Uani 1 1 d . . .
H166 H 0.6040 0.6005 0.5379 0.112 Uiso 1 1 calc R . .
C167 C 0.1525(3) 0.6453(3) 0.1777(4) 0.084(3) Uani 1 1 d . . .
H167 H 0.1313 0.6491 0.1913 0.101 Uiso 1 1 calc R . .
C169 C 0.1959(3) 0.5704(3) 0.3375(4) 0.078(3) Uani 1 1 d . . .
H169 H 0.2003 0.5591 0.3660 0.094 Uiso 1 1 calc R . .
C170 C 0.5863(3) 0.6879(3) 0.4740(4) 0.078(3) Uani 1 1 d . . .
H170 H 0.6109 0.6810 0.4841 0.094 Uiso 1 1 calc R . .
C171 C 0.5956(3) 0.6678(4) 0.3694(4) 0.095(4) Uani 1 1 d . . .
H171 H 0.5929 0.6909 0.3645 0.114 Uiso 1 1 calc R . .
C172 C 0.5696(3) 0.7111(3) 0.5004(4) 0.075(3) Uani 1 1 d . . .
H172 H 0.5830 0.7198 0.5280 0.090 Uiso 1 1 calc R . .
C173 C 0.6764(3) 0.6231(4) 0.4366(4) 0.103(5) Uani 1 1 d . . .
H173 H 0.6768 0.6269 0.4051 0.123 Uiso 1 1 calc R . .
C174 C 0.4176(3) 0.9693(3) 0.5063(4) 0.087(4) Uani 1 1 d . . .
H174 H 0.3930 0.9770 0.4996 0.104 Uiso 1 1 calc R . .
C175 C 0.3904(3) 0.6219(3) 0.8377(3) 0.081(3) Uani 1 1 d . . .
H175 H 0.3814 0.5999 0.8337 0.097 Uiso 1 1 calc R . .
C177 C 0.6256(4) 0.6580(4) 0.2994(4) 0.107(5) Uani 1 1 d . . .
H177 H 0.6233 0.6806 0.2907 0.129 Uiso 1 1 calc R . .
C178 C 0.2990(4) 0.6721(3) 0.8130(4) 0.094(4) Uani 1 1 d . . .
H178 H 0.3206 0.6720 0.8354 0.113 Uiso 1 1 calc R . .
C179 C 0.3334(4) 0.9640(3) 0.4196(5) 0.090(4) Uani 1 1 d . . .
H179 H 0.3453 0.9705 0.3950 0.108 Uiso 1 1 calc R . .
C181 C 0.5241(3) 0.6195(3) 0.5014(4) 0.080(3) Uani 1 1 d . . .
H181 H 0.5350 0.6409 0.5034 0.096 Uiso 1 1 calc R . .
C184 C 0.6421(4) 0.6361(4) 0.2733(4) 0.110(5) Uani 1 1 d . . .
H184 H 0.6534 0.6437 0.2488 0.131 Uiso 1 1 calc R . .
C185 C 0.6438(4) 0.6097(4) 0.4959(4) 0.095(4) Uani 1 1 d . . .
C186 C 0.3541(3) 0.5686(3) 0.7469(4) 0.076(3) Uani 1 1 d . . .
C188 C 0.0727(3) 0.6590(4) 0.2983(4) 0.094(4) Uani 1 1 d . . .
H188 H 0.0506 0.6674 0.3066 0.113 Uiso 1 1 calc R . .
C189 C 0.1093(4) 0.6146(3) 0.2772(4) 0.099(4) Uani 1 1 d . . .
H189 H 0.1108 0.5918 0.2696 0.118 Uiso 1 1 calc R . .
C190 C 0.4156(3) 0.6298(4) 0.8777(3) 0.093(4) Uani 1 1 d . . .
H190 H 0.4228 0.6134 0.9004 0.111 Uiso 1 1 calc R . .
C192 C 0.4815(3) 0.6016(3) 0.3805(4) 0.092(4) Uani 1 1 d . . .
H192 H 0.4824 0.5858 0.4044 0.110 Uiso 1 1 calc R . .
C194 C 0.5439(3) 0.5565(3) 0.3697(4) 0.086(3) Uani 1 1 d . . .
H194 H 0.5223 0.5466 0.3534 0.103 Uiso 1 1 calc R . .
C195 C 0.2352(4) 0.6752(4) 0.7477(4) 0.098(4) Uani 1 1 d . . .
H195 H 0.2139 0.6756 0.7248 0.118 Uiso 1 1 calc R . .
C197 C 0.6766(4) 0.6120(4) 0.5285(5) 0.116(5) Uani 1 1 d . . .
H197 H 0.6766 0.6072 0.5599 0.139 Uiso 1 1 calc R . .
C198 C 0.3982(4) 0.9321(3) 0.3052(5) 0.104(4) Uani 1 1 d . . .
H198 H 0.3881 0.9211 0.2776 0.125 Uiso 1 1 calc R . .
C199 C 0.2152(4) 0.6350(4) 0.1360(4) 0.105(4) Uani 1 1 d . . .
H199 H 0.2364 0.6319 0.1222 0.126 Uiso 1 1 calc R . .
C201 C 0.3051(4) 0.5804(4) 0.7845(4) 0.107(5) Uani 1 1 d . . .
H201 H 0.2883 0.5958 0.7938 0.128 Uiso 1 1 calc R . .
C202 C 0.4458(4) 0.9888(3) 0.5377(5) 0.107(5) Uani 1 1 d . . .
H202 H 0.4390 1.0086 0.5517 0.129 Uiso 1 1 calc R . .
C203 C 0.7087(4) 0.6264(4) 0.4670(5) 0.119(6) Uani 1 1 d . . .
H203 H 0.7306 0.6320 0.4560 0.143 Uiso 1 1 calc R . .
C204 C 0.1657(4) 0.5586(3) 0.2146(4) 0.103(4) Uani 1 1 d . . .
H204 H 0.1621 0.5723 0.1882 0.124 Uiso 1 1 calc R . .
C205 C 0.4900(4) 0.9474(4) 0.5270(5) 0.103(4) Uani 1 1 d . . .
H205 H 0.5142 0.9389 0.5351 0.123 Uiso 1 1 calc R . .
C206 C 0.4342(5) 0.9753(4) 0.3428(6) 0.132(6) Uani 1 1 d . . .
H206 H 0.4491 0.9944 0.3417 0.158 Uiso 1 1 calc R . .
C207 C 0.0750(3) 0.6275(4) 0.2855(5) 0.100(4) Uani 1 1 d . . .
H207 H 0.0538 0.6138 0.2820 0.120 Uiso 1 1 calc R . .
C209 C 0.6384(6) 0.5040(5) 0.4307(5) 0.142(8) Uani 1 1 d . . .
H209 H 0.6596 0.4933 0.4466 0.171 Uiso 1 1 calc R . .
C210 C 0.1828(4) 0.5532(3) 0.2937(5) 0.102(4) Uani 1 1 d . . .
C212 C 0.5762(5) 0.5367(4) 0.3888(5) 0.114(6) Uani 1 1 d . . .
C213 C 0.2669(4) 0.6869(4) 0.8238(5) 0.121(5) Uani 1 1 d . . .
H213 H 0.2673 0.6948 0.8541 0.145 Uiso 1 1 calc R . .
C219 C 0.4271(4) 0.9619(3) 0.3864(6) 0.111(5) Uani 1 1 d . . .
H219 H 0.4375 0.9726 0.4141 0.133 Uiso 1 1 calc R . .
C227 C 0.4184(5) 0.9591(4) 0.3036(6) 0.131(6) Uani 1 1 d . . .
H227 H 0.4221 0.9674 0.2748 0.157 Uiso 1 1 calc R . .
C228 C 0.6092(6) 0.4840(5) 0.4056(5) 0.130(7) Uani 1 1 d . . .
H228 H 0.6113 0.4607 0.4034 0.156 Uiso 1 1 calc R . .
C229 C 0.2347(4) 0.6905(4) 0.7921(5) 0.111(5) Uani 1 1 d . . .
H229 H 0.2139 0.7021 0.7989 0.134 Uiso 1 1 calc R . .
C231 C 0.4802(4) 0.9781(4) 0.5457(6) 0.112(5) Uani 1 1 d . . .
H231 H 0.4985 0.9910 0.5640 0.135 Uiso 1 1 calc R . .
C232 C 0.5765(4) 0.5018(4) 0.3839(5) 0.116(5) Uani 1 1 d . . .
H232 H 0.5562 0.4904 0.3671 0.139 Uiso 1 1 calc R . .
C238 C 0.1573(6) 0.5255(4) 0.2096(6) 0.155(8) Uani 1 1 d . . .
H238 H 0.1494 0.5166 0.1799 0.187 Uiso 1 1 calc R . .
C252 C 0.7097(4) 0.6217(5) 0.5126(5) 0.127(6) Uani 1 1 d . . .
H252 H 0.7319 0.6248 0.5335 0.152 Uiso 1 1 calc R . .
C259 C 0.1814(5) 0.6471(4) 0.1105(4) 0.116(5) Uani 1 1 d . . .
H259 H 0.1799 0.6516 0.0788 0.139 Uiso 1 1 calc R . .
C276 C 0.1515(4) 0.6521(4) 0.1308(5) 0.098(4) Uani 1 1 d . . .
H276 H 0.1295 0.6604 0.1132 0.117 Uiso 1 1 calc R . .
S2 S 0.37077(17) 0.68332(15) 0.4488(2) 0.0565(14) Uiso 0.40 1 d P A 1
S3 S 0.38802(18) 0.71015(16) 0.4685(2) 0.0379(14) Uiso 0.30 1 d P B 2
O7 O 0.3905(3) 0.7186(3) 0.5232(4) 0.14(3) Uiso 0.30 1 d P C 3
S9 S 0.2741(3) 0.7097(3) 0.1182(4) 0.261(3) Uiso 1 1 d D . .
O2 O 0.3609(3) 0.7156(3) 0.4234(4) 0.19(2) Uiso 0.70 1 d P A 1
O3 O 0.3937(3) 0.6580(3) 0.4231(4) 0.11(5) Uiso 0.40 1 d P A 1
O5 O 0.4309(3) 0.7158(3) 0.4763(5) 0.102(3) Uiso 0.30 1 d P B 2
O17 O 0.3493(2) 0.66105(19) 0.4732(3) 0.08(3) Uiso 0.70 1 d P A 1
O30 O 0.2450(5) 0.7261(5) 0.1456(7) 0.261(3) Uiso 1 1 d D . .
O36 O 0.2948(6) 0.6757(6) 0.1422(7) 0.261(3) Uiso 1 1 d . . .
O15 O 0.2502(6) 0.7014(5) 0.0685(8) 0.261(3) Uiso 1 1 d D . .
C1 C 0.3127(6) 0.7313(6) 0.1193(8) 0.261(3) Uiso 1 1 d D . .
F24 F 0.3330(5) 0.7133(4) 0.0924(5) 0.261(3) Uiso 1 1 d D . .
C26 C 0.6365(4) 0.5388(4) 0.4324(4) 0.105(5) Uani 1 1 d . . .
H26 H 0.6569 0.5509 0.4479 0.126 Uiso 1 1 calc R . .
F28 F 0.3298(5) 0.7379(4) 0.1593(5) 0.261(3) Uiso 1 1 d D . .
C2 C 0.2975(3) 0.9443(3) 0.4913(5) 0.087(3) Uani 1 1 d . . .
H2 H 0.2861 0.9371 0.5160 0.104 Uiso 1 1 calc R . .
C3 C 0.3526(4) 0.5329(3) 0.7545(5) 0.108(5) Uani 1 1 d . . .
H3 H 0.3689 0.5176 0.7439 0.130 Uiso 1 1 calc R . .
C4 C 0.2824(4) 0.9712(3) 0.4620(7) 0.116(6) Uani 1 1 d . . .
H4 H 0.2605 0.9822 0.4661 0.139 Uiso 1 1 calc R . .
C6 C 0.3260(6) 0.5239(4) 0.7781(7) 0.151(7) Uani 1 1 d . . .
H6 H 0.3235 0.5011 0.7842 0.181 Uiso 1 1 calc R . .
C34 C 0.3017(6) 0.5462(5) 0.7943(6) 0.133(6) Uani 1 1 d . . .
H34 H 0.2836 0.5386 0.8112 0.160 Uiso 1 1 calc R . .
C7 C 0.1745(7) 0.5184(3) 0.2903(6) 0.172(9) Uani 1 1 d . . .
H7 H 0.1789 0.5052 0.3171 0.206 Uiso 1 1 calc R . .
C8 C 0.3025(5) 0.9806(4) 0.4258(6) 0.110(5) Uani 1 1 d . . .
H8 H 0.2939 0.9986 0.4062 0.131 Uiso 1 1 calc R . .
O18 O 0.4219(4) 0.6705(3) 0.5198(4) 0.116(4) Uiso 0.30 1 d P C 3
C9 C 0.3869(6) 0.6647(5) 0.4654(7) 0.024(4) Uiso 0.30 1 d P B 2
S1 S 0.26614(16) 0.44985(14) 0.62276(19) 0.1087(15) Uiso 0.75 1 d P D 1
O19 O 0.2873(2) 0.4200(2) 0.6328(3) 0.102(3) Uiso 1 1 d . . .
S10 S 0.6115(3) 0.9489(3) 0.5680(4) 0.145(3) Uiso 0.50 1 d PD . .
S5 S 0.3829(4) 0.4763(3) 0.4138(5) 0.326(4) Uiso 1 1 d D . .
F11 F 0.3245(2) 0.48218(19) 0.6670(3) 0.135(7) Uiso 0.75 1 d P D 1
S6 S 0.2437(5) 0.4878(4) 0.3983(6) 0.416(6) Uiso 1 1 d D . .
O16 O 0.2743(3) 0.4705(3) 0.5828(4) 0.127(3) Uiso 1 1 d . . .
F8 F 0.2678(3) 0.5087(3) 0.6639(4) 0.153(3) Uiso 1 1 d . . .
O1A O 0.2278(3) 0.4454(3) 0.6244(5) 0.095(4) Uiso 0.75 1 d P D 1
C13 C 0.2876(3) 0.4781(3) 0.6691(4) 0.039(2) Uiso 0.75 1 d P D 1
F14 F 0.2800(3) 0.4636(3) 0.7095(4) 0.177(4) Uiso 1 1 d . . .
S12 S 0.5568(3) 0.9241(3) 0.6629(4) 0.175(4) Uiso 0.50 1 d PD . .
S1A S 0.3861(3) 0.6857(3) 0.4969(4) 0.087(3) Uiso 0.30 1 d P C 3
O1B O 0.3712(5) 0.4427(4) 0.4007(7) 0.326(4) Uiso 1 1 d D . .
O1C O 0.3951(5) 0.4837(5) 0.4634(5) 0.326(4) Uiso 1 1 d D . .
O20 O 0.3563(5) 0.5025(5) 0.3906(7) 0.326(4) Uiso 1 1 d D . .
C23 C 0.1605(8) 0.5039(4) 0.2499(6) 0.203(12) Uani 1 1 d . . .
H23 H 0.1532 0.4813 0.2478 0.243 Uiso 1 1 calc R . .
F27 F 0.4091(5) 0.6516(5) 0.5006(7) 0.070(5) Uiso 0.30 1 d P B 2
F31 F 0.4157(5) 0.4772(5) 0.3430(6) 0.326(4) Uiso 1 1 d D . .
F32 F 0.4499(5) 0.4611(5) 0.4062(7) 0.326(4) Uiso 1 1 d D . .
O1D O 0.5817(4) 0.8973(5) 0.6608(7) 0.155(8) Uiso 0.50 1 d PD . .
O1E O 0.5493(5) 0.9501(4) 0.6283(7) 0.164(9) Uiso 0.50 1 d PD . .
F36 F 0.4368(5) 0.5127(4) 0.3966(7) 0.326(4) Uiso 1 1 d D . .
O1F O 0.5774(5) 0.9639(5) 0.5732(7) 0.144(8) Uiso 0.50 1 d PD . .
N1 N 0.3562(9) 0.8469(8) 0.2505(11) 0.154(11) Uiso 0.50 1 d PD . .
C10 C 0.4188(9) 0.5368(9) 0.2986(12) 0.141(12) Uiso 0.50 1 d PD . .
H10A H 0.4118 0.5146 0.2868 0.211 Uiso 0.50 1 calc PR . .
H10B H 0.3966 0.5501 0.2988 0.211 Uiso 0.50 1 calc PR . .
H10C H 0.4325 0.5350 0.3298 0.211 Uiso 0.50 1 calc PR . .
O1G O 0.2529(7) 0.5013(7) 0.3554(6) 0.416(6) Uiso 1 1 d D . .
F19 F 0.5102(5) 0.8770(5) 0.6785(7) 0.210(10) Uiso 0.50 1 d PD . .
C11 C 0.3712(9) 0.8231(7) 0.2435(11) 0.124(10) Uiso 0.50 1 d PD . .
N23 N 0.4561(7) 0.5690(6) 0.2453(9) 0.119(8) Uiso 0.50 1 d PD . .
F1 F 0.4832(5) 0.9221(5) 0.6518(8) 0.245(13) Uiso 0.50 1 d PD . .
C12 C 0.4417(10) 0.5526(9) 0.2695(12) 0.140(12) Uiso 0.50 1 d PD . .
O37 O 0.5553(6) 0.9365(5) 0.7103(6) 0.200(12) Uiso 0.50 1 d PD . .
F39 F 0.5081(5) 0.8895(5) 0.6071(6) 0.195(9) Uiso 0.50 1 d PD . .
C14 C 0.3820(9) 0.7929(7) 0.2244(11) 0.123(10) Uiso 0.50 1 d PD . .
H14A H 0.3838 0.7963 0.1922 0.185 Uiso 0.50 1 calc PR . .
H14B H 0.3637 0.7757 0.2269 0.185 Uiso 0.50 1 calc PR . .
H14C H 0.4060 0.7859 0.2411 0.185 Uiso 0.50 1 calc PR . .
F2 F 0.2977(4) 0.7579(4) 0.0961(5) 0.261(3) Uiso 1 1 d D . .
F1B F 0.2815(6) 0.4725(6) 0.4779(7) 0.416(6) Uiso 1 1 d D . .
O1I O 0.2168(5) 0.5064(6) 0.4197(8) 0.416(6) Uiso 1 1 d D . .
S1G S 0.2900(4) 0.4683(4) 0.6410(6) 0.101(4) Uiso 0.25 1 d P D 2
N1H N 0.6631(5) 0.6895(4) 0.5696(6) 0.072(4) Uiso 0.50 1 d PD . .
N1J N 0.2847(5) 0.9240(5) 0.3106(6) 0.084(5) Uiso 0.50 1 d PD . .
O1K O 0.3740(6) 0.9274(6) 0.6095(7) 0.112(6) Uiso 0.50 1 d P E 1
S1M S 0.5646(4) 0.7847(4) 0.6764(5) 0.216(4) Uiso 0.50 1 d PD . .
C1N C 0.3427(6) 0.7635(6) 0.8256(7) 0.077(6) Uiso 0.50 1 d PD . .
C1O C 0.5433(6) 0.7290(6) 0.2894(8) 0.079(6) Uiso 0.50 1 d PD . .
N1P N 0.5599(6) 0.7123(6) 0.2718(8) 0.104(7) Uiso 0.50 1 d PD . .
F1Q F 0.5000 0.4084(6) 0.2500 0.294(5) Uiso 1 2 d SD . .
C1B C 0.2980(9) 0.9158(8) 0.2251(8) 0.122(10) Uiso 0.50 1 d PD . .
H1BA H 0.2863 0.9351 0.2087 0.183 Uiso 0.50 1 calc PR . .
H1BB H 0.2870 0.8955 0.2106 0.183 Uiso 0.50 1 calc PR . .
H1BC H 0.3244 0.9160 0.2240 0.183 Uiso 0.50 1 calc PR . .
C1S C 0.2920(9) 0.9169(8) 0.2753(8) 0.115(9) Uiso 0.50 1 d PD . .
O1J O 0.2340(6) 0.4511(5) 0.3927(8) 0.416(6) Uiso 1 1 d D . .
F35 F 0.2959(6) 0.5175(5) 0.4461(8) 0.416(6) Uiso 1 1 d D . .
O1H O 0.5000 0.8461(12) 0.2500 0.202(17) Uiso 0.50 2 d SP . .
F4 F 0.5275(7) 0.4256(7) 0.3181(8) 0.294(5) Uiso 0.50 1 d PD . .
C1D C 0.3423(8) 0.7585(7) 0.8739(8) 0.111(9) Uiso 0.50 1 d PD . .
H1DA H 0.3355 0.7355 0.8791 0.166 Uiso 0.50 1 calc PR . .
H1DB H 0.3245 0.7735 0.8841 0.166 Uiso 0.50 1 calc PR . .
H1DC H 0.3669 0.7630 0.8913 0.166 Uiso 0.50 1 calc PR . .
N7 N 0.3432(9) 0.7702(8) 0.7880(9) 0.150(10) Uiso 0.50 1 d PD . .
O27 O 0.6374(7) 0.9381(7) 0.6059(8) 0.285(19) Uiso 0.50 1 d PD . .
S1L S 0.5000 0.4719(4) 0.2500 0.294(5) Uiso 1 2 d SD . .
F1M F 0.5335(6) 0.7338(5) 0.7116(8) 0.216(4) Uiso 0.50 1 d PD . .
O1N O 0.5200(6) 0.9373(5) 0.4133(8) 0.126(7) Uiso 0.50 1 d P F 1
F1U F 0.4707(7) 0.4201(5) 0.3062(8) 0.294(5) Uiso 0.50 1 d PD . .
C1A C 0.4059(6) 0.6996(5) 0.4926(6) 0.037(4) Uiso 0.40 1 d P A 1
F6 F 0.4229(7) 0.7194(6) 0.4477(9) 0.096(7) Uiso 0.30 1 d P C 3
F5 F 0.2304(8) 0.4564(8) 0.6473(12) 0.096(9) Uiso 0.25 1 d P D 2
C29 C 0.3958(10) 0.6981(9) 0.4444(12) 0.062(8) Uiso 0.30 1 d P C 3
O1L O 0.4958(6) 0.4915(6) 0.2982(7) 0.294(5) Uiso 0.50 1 d PD . .
C1P C 0.4982(8) 0.4338(6) 0.2827(8) 0.294(5) Uiso 0.50 1 d PD . .
C1Y C 0.6831(6) 0.7028(6) 0.5512(8) 0.084(6) Uiso 0.50 1 d PD . .
C1Z C 0.7060(10) 0.7204(10) 0.5215(13) 0.169(15) Uiso 0.50 1 d PD . .
H1ZA H 0.6971 0.7150 0.4894 0.254 Uiso 0.50 1 calc PR . .
H1ZB H 0.7317 0.7134 0.5297 0.254 Uiso 0.50 1 calc PR . .
H1ZC H 0.7043 0.7444 0.5260 0.254 Uiso 0.50 1 calc PR . .
C22 C 0.534(2) 0.7455(17) 0.3315(16) 0.31(3) Uiso 0.50 1 d PD . .
H22A H 0.5133 0.7602 0.3231 0.467 Uiso 0.50 1 calc PR . .
H22B H 0.5557 0.7584 0.3460 0.467 Uiso 0.50 1 calc PR . .
H22C H 0.5286 0.7286 0.3529 0.467 Uiso 0.50 1 calc PR . .
N1M N 0.5417(8) 0.8256(7) 0.5435(9) 0.125(8) Uiso 0.50 1 d PD . .
O1O O 0.2555(7) 0.6089(6) 0.8688(9) 0.155(8) Uiso 0.50 1 d P . .
F1P F 0.5371(6) 0.7781(6) 0.7524(6) 0.216(4) Uiso 0.50 1 d PD . .
C1W C 0.5988(8) 0.9151(6) 0.5344(9) 0.191(18) Uiso 0.50 1 d PD . .
F9 F 0.6268(8) 0.8957(6) 0.5227(10) 0.305(18) Uiso 0.50 1 d PD . .
F13 F 0.5803(9) 0.8924(6) 0.5570(11) 0.43(3) Uiso 0.50 1 d PD . .
F7 F 0.5757(8) 0.9190(7) 0.4930(8) 0.296(17) Uiso 0.50 1 d PD . .
C24 C 0.2492(14) 0.4777(13) 0.6694(17) 0.085(13) Uiso 0.25 1 d P D 2
O1Q O 0.6009(5) 0.7740(6) 0.7040(8) 0.216(4) Uiso 0.50 1 d PD . .
O2A O 0.5604(6) 0.8203(4) 0.6774(8) 0.216(4) Uiso 0.50 1 d PD . .
O32 O 0.6307(8) 0.9681(6) 0.5331(9) 0.31(2) Uiso 0.50 1 d PD . .
O1R O 0.5245(5) 0.9341(5) 0.3795(7) 0.107(5) Uiso 0.50 1 d P G 2
F10 F 0.3125(5) 0.4711(6) 0.4223(8) 0.416(6) Uiso 1 1 d D . .
O1S O 0.3732(7) 0.7161(5) 0.5131(7) 0.046(5) Uiso 0.30 1 d P B 2
F12 F 0.4006(7) 0.6755(8) 0.4122(9) 0.095(7) Uiso 0.30 1 d P C 3
O1M O 0.3840(10) 0.9475(10) 0.6153(13) 0.217(15) Uiso 0.50 1 d P H 2
O1T O 0.5589(7) 0.7677(6) 0.6316(6) 0.216(4) Uiso 0.50 1 d PD . .
C1K C 0.5343(7) 0.7675(6) 0.7074(8) 0.216(4) Uiso 0.50 1 d PD . .
F3 F 0.4997(5) 0.7764(5) 0.6888(7) 0.216(4) Uiso 0.50 1 d PD . .
C1H C 0.6080(9) 0.8046(11) 0.5354(15) 0.180(16) Uiso 0.50 1 d PD . .
H1HA H 0.6097 0.7978 0.5041 0.271 Uiso 0.50 1 calc PR . .
H1HB H 0.6132 0.7856 0.5560 0.271 Uiso 0.50 1 calc PR . .
H1HC H 0.6259 0.8222 0.5450 0.271 Uiso 0.50 1 calc PR . .
C1L C 0.5707(9) 0.8169(11) 0.5371(15) 0.170(15) Uiso 0.50 1 d PD . .
O1U O 0.4545(4) 0.4695(4) 0.2358(7) 0.294(5) Uiso 1 1 d D . .
C1E C 0.5161(5) 0.9031(6) 0.6492(8) 0.133(11) Uiso 0.50 1 d PD . .
C1F C 0.4215(6) 0.4816(6) 0.3895(8) 0.326(4) Uiso 1 1 d D . .
C1G C 0.2841(7) 0.4867(6) 0.4374(8) 0.416(6) Uiso 1 1 d D . .
O1V O 0.3245(2) 0.48218(19) 0.6670(3) 0.034(8) Uiso 0.25 1 d P D 2
F1Y F 0.3493(2) 0.66105(19) 0.4732(3) 0.10(7) Uiso 0.30 1 d P B 2
F15 F 0.3905(3) 0.7186(3) 0.5232(4) 0.057(7) Uiso 0.40 1 d P A 1
F1Z F 0.4309(3) 0.7158(3) 0.4763(5) 0.102(3) Uiso 0.40 1 d P A 1
F16 F 0.4219(4) 0.6705(3) 0.5198(4) 0.116(4) Uiso 0.40 1 d P A 1
F17 F 0.3609(3) 0.7156(3) 0.4234(4) 0.100(17) Uiso 0.30 1 d P C 3
F1X F 0.3937(3) 0.6580(3) 0.4231(4) 0.08(4) Uiso 0.30 1 d P B 2

loop_
_atom_site_aniso_label
_atom_site_aniso_U_11
_atom_site_aniso_U_22
_atom_site_aniso_U_33
_atom_site_aniso_U_23
_atom_site_aniso_U_13
_atom_site_aniso_U_12
Fe1 0.0637(9) 0.0755(10) 0.0448(7) -0.0041(7) 0.0178(7) -0.0177(8)
Fe2 0.0679(10) 0.0604(9) 0.0593(9) -0.0191(8) 0.0043(7) -0.0106(8)
Fe3 0.0654(10) 0.0448(8) 0.0818(11) 0.0077(8) -0.0072(8) -0.0079(7)
Fe4 0.0742(11) 0.1183(15) 0.0557(9) 0.0222(10) 0.0274(8) 0.0554(11)
O1 0.042(3) 0.042(3) 0.053(3) -0.004(3) 0.009(3) -0.008(3)
O4 0.056(3) 0.043(3) 0.049(3) -0.017(3) 0.010(3) -0.010(3)
N5 0.040(4) 0.045(4) 0.056(4) -0.011(3) 0.012(3) -0.007(3)
O6 0.060(4) 0.041(3) 0.051(3) -0.010(3) 0.006(3) 0.000(3)
O8 0.058(4) 0.055(4) 0.054(3) 0.006(3) 0.008(3) 0.015(3)
O9 0.039(3) 0.051(3) 0.060(3) 0.003(3) 0.000(3) 0.000(3)
O10 0.073(4) 0.067(4) 0.047(3) -0.011(3) 0.020(3) 0.004(3)
O11 0.058(4) 0.066(4) 0.064(4) -0.008(3) 0.010(3) 0.017(3)
O12 0.053(4) 0.059(4) 0.068(4) 0.016(3) 0.021(3) 0.007(3)
O13 0.065(4) 0.088(5) 0.054(4) 0.007(3) 0.021(3) 0.023(4)
O14 0.064(4) 0.062(4) 0.088(5) 0.023(4) 0.042(4) 0.021(3)
N15 0.048(4) 0.060(5) 0.057(4) 0.012(4) 0.016(3) 0.021(4)
N16 0.049(4) 0.063(5) 0.068(5) 0.009(4) 0.025(4) 0.016(4)
C17 0.045(5) 0.055(5) 0.060(5) 0.003(5) 0.017(4) 0.012(4)
N18 0.037(4) 0.047(4) 0.053(4) -0.012(3) 0.013(3) 0.003(3)
N19 0.072(5) 0.054(4) 0.042(4) -0.004(3) 0.012(4) 0.016(4)
C20 0.042(5) 0.047(5) 0.056(5) -0.007(4) 0.015(4) 0.005(4)
N21 0.039(4) 0.046(4) 0.057(4) -0.015(4) 0.009(3) -0.006(3)
N22 0.056(5) 0.045(4) 0.072(5) -0.004(4) -0.009(4) 0.001(4)
O23 0.044(4) 0.070(4) 0.079(4) -0.005(4) 0.002(3) 0.000(3)
O24 0.076(4) 0.080(4) 0.046(3) -0.007(3) 0.021(3) 0.019(4)
N25 0.050(4) 0.057(5) 0.054(4) -0.012(4) 0.014(3) 0.005(4)
N26 0.053(5) 0.060(5) 0.062(5) -0.009(4) 0.012(4) 0.003(4)
N27 0.074(6) 0.110(7) 0.054(5) 0.020(5) 0.018(4) 0.045(5)
C28 0.047(5) 0.057(6) 0.058(5) 0.002(5) 0.009(4) -0.004(5)
N29 0.068(5) 0.088(6) 0.045(4) -0.001(4) 0.018(4) -0.017(5)
N30 0.073(6) 0.072(5) 0.051(4) 0.000(4) 0.020(4) 0.024(5)
N31 0.045(4) 0.066(5) 0.058(4) 0.000(4) 0.006(3) 0.015(4)
C32 0.037(5) 0.061(6) 0.054(5) -0.003(4) 0.000(4) -0.003(4)
C33 0.039(5) 0.057(5) 0.065(6) 0.005(5) 0.015(4) 0.004(4)
N34 0.051(4) 0.066(5) 0.051(4) -0.009(4) 0.025(3) -0.010(4)
C35 0.046(5) 0.038(4) 0.054(5) -0.013(4) 0.005(4) 0.002(4)
C36 0.035(5) 0.055(5) 0.070(6) -0.006(5) 0.001(4) 0.000(4)
N37 0.044(4) 0.056(4) 0.062(4) 0.008(4) 0.014(3) 0.008(4)
C38 0.054(6) 0.046(5) 0.091(7) -0.015(5) -0.003(5) 0.003(5)
C39 0.060(6) 0.046(5) 0.048(5) 0.010(4) 0.011(4) -0.002(4)
N40 0.082(6) 0.072(5) 0.046(4) 0.004(4) 0.019(4) 0.025(5)
C41 0.034(4) 0.054(5) 0.058(5) -0.004(4) 0.012(4) 0.001(4)
C42 0.052(6) 0.062(6) 0.057(5) 0.000(5) 0.005(4) 0.007(5)
C43 0.041(5) 0.060(5) 0.055(5) -0.011(4) 0.004(4) -0.014(4)
C44 0.057(6) 0.049(5) 0.060(5) 0.004(5) 0.013(4) 0.009(4)
C45 0.056(6) 0.057(5) 0.055(5) -0.010(5) 0.012(4) -0.006(5)
C46 0.064(6) 0.054(5) 0.052(5) -0.010(4) 0.013(4) -0.003(5)
N47 0.071(6) 0.106(7) 0.055(5) -0.014(5) 0.033(4) -0.025(5)
N48 0.063(5) 0.149(9) 0.053(5) 0.003(5) 0.020(4) 0.056(6)
N49 0.043(4) 0.060(5) 0.062(4) 0.009(4) 0.012(3) 0.008(4)
C50 0.060(6) 0.055(6) 0.055(5) -0.009(5) 0.017(4) 0.011(5)
N51 0.058(5) 0.057(5) 0.079(5) 0.008(4) -0.002(4) -0.015(4)
N52 0.043(4) 0.073(5) 0.051(4) -0.007(4) 0.010(3) -0.006(4)
C53 0.030(4) 0.045(5) 0.058(5) -0.011(4) 0.012(4) -0.002(4)
N54 0.065(5) 0.049(4) 0.067(5) -0.017(4) 0.007(4) -0.010(4)
N55 0.090(6) 0.057(5) 0.059(5) -0.019(4) 0.015(4) 0.002(4)
C56 0.080(7) 0.071(7) 0.049(5) 0.002(5) 0.012(5) 0.033(6)
C57 0.063(6) 0.051(5) 0.038(4) -0.015(4) 0.001(4) -0.018(5)
C58 0.055(6) 0.060(6) 0.066(6) 0.003(5) -0.007(5) 0.003(5)
C59 0.075(7) 0.046(5) 0.074(6) -0.014(5) 0.024(5) 0.000(5)
C60 0.069(7) 0.067(6) 0.051(5) -0.002(5) 0.016(5) 0.021(6)
C61 0.037(5) 0.046(5) 0.066(5) -0.004(4) -0.009(4) 0.004(4)
C62 0.051(5) 0.061(6) 0.044(4) -0.009(4) 0.014(4) -0.012(4)
N63 0.057(5) 0.069(5) 0.047(4) -0.003(4) 0.009(3) -0.006(4)
C65 0.063(6) 0.057(5) 0.053(5) -0.001(4) 0.008(4) 0.001(5)
C66 0.053(5) 0.084(7) 0.045(5) -0.007(5) 0.009(4) 0.026(5)
N67 0.079(6) 0.093(7) 0.067(5) 0.016(5) 0.030(5) 0.038(5)
C68 0.044(5) 0.057(6) 0.076(6) -0.007(5) -0.003(4) 0.000(4)
C69 0.063(6) 0.057(6) 0.057(5) -0.003(5) 0.022(5) 0.010(5)
C70 0.051(6) 0.060(6) 0.073(6) -0.019(5) 0.000(5) -0.002(5)
C71 0.036(5) 0.066(6) 0.061(5) -0.010(5) 0.006(4) -0.005(4)
C72 0.056(6) 0.057(6) 0.065(6) 0.004(5) 0.006(4) 0.003(5)
C73 0.048(5) 0.046(5) 0.056(5) -0.011(4) 0.017(4) -0.005(4)
C75 0.047(5) 0.051(5) 0.056(5) 0.009(4) -0.010(4) -0.006(4)
N77 0.066(5) 0.050(4) 0.069(5) 0.007(4) 0.002(4) -0.009(4)
C78 0.090(8) 0.063(6) 0.051(5) -0.017(5) 0.012(5) 0.002(6)
C79 0.071(7) 0.055(6) 0.068(6) 0.019(5) 0.028(5) 0.012(5)
C80 0.076(7) 0.056(6) 0.054(5) -0.001(5) 0.028(5) 0.004(5)
N81 0.069(6) 0.040(4) 0.095(6) 0.007(5) -0.009(5) 0.002(4)
C82 0.040(5) 0.070(6) 0.054(5) 0.011(5) 0.013(4) 0.013(4)
C83 0.040(5) 0.051(5) 0.058(5) -0.010(4) 0.004(4) -0.005(4)
C84 0.073(6) 0.059(6) 0.052(5) -0.008(5) 0.020(5) -0.003(5)
C85 0.056(6) 0.061(6) 0.051(5) -0.003(5) 0.006(4) 0.014(5)
C86 0.035(4) 0.060(5) 0.061(5) -0.016(5) 0.004(4) -0.001(4)
C87 0.066(6) 0.063(6) 0.052(5) -0.003(5) 0.024(5) 0.004(5)
C88 0.043(5) 0.080(7) 0.062(6) 0.008(5) 0.004(4) -0.003(5)
C89 0.048(5) 0.051(5) 0.054(5) -0.009(4) 0.011(4) -0.001(4)
C90 0.068(6) 0.054(5) 0.063(6) -0.004(5) 0.027(5) -0.011(5)
C91 0.067(6) 0.065(6) 0.062(6) 0.009(5) 0.032(5) 0.008(5)
C92 0.071(6) 0.055(5) 0.054(5) 0.004(5) 0.014(5) -0.008(5)
N93 0.069(5) 0.082(6) 0.061(5) -0.007(5) 0.001(4) -0.029(5)
C94 0.071(7) 0.120(10) 0.044(5) 0.010(6) 0.027(5) 0.037(7)
C95 0.041(5) 0.055(5) 0.056(5) 0.011(4) 0.010(4) 0.001(4)
C96 0.042(5) 0.057(6) 0.075(6) 0.001(5) 0.005(4) -0.005(4)
C97 0.080(7) 0.079(7) 0.051(5) -0.003(5) 0.025(5) 0.022(6)
C98 0.050(5) 0.037(4) 0.057(5) -0.010(4) 0.009(4) 0.001(4)
C99 0.065(6) 0.061(6) 0.049(5) -0.011(5) 0.024(5) 0.004(5)
C100 0.039(5) 0.070(6) 0.059(5) -0.020(5) 0.016(4) -0.008(4)
N101 0.100(7) 0.091(7) 0.044(4) 0.005(5) 0.013(5) -0.027(6)
N102 0.065(5) 0.123(8) 0.053(5) 0.028(5) 0.024(4) 0.045(5)
C103 0.050(5) 0.047(5) 0.052(5) -0.009(4) 0.015(4) -0.008(4)
C105 0.046(5) 0.050(5) 0.061(5) -0.011(4) 0.003(4) -0.005(4)
C106 0.064(6) 0.105(8) 0.056(6) 0.023(6) 0.032(5) 0.041(6)
C107 0.057(6) 0.083(7) 0.064(6) 0.014(5) 0.029(5) 0.040(5)
C108 0.060(6) 0.068(6) 0.053(5) -0.001(5) -0.009(4) -0.009(5)
N109 0.081(6) 0.075(6) 0.067(5) -0.020(5) 0.000(5) -0.008(5)
N110 0.078(6) 0.113(8) 0.061(5) 0.018(5) 0.022(5) 0.045(6)
C111 0.059(6) 0.112(9) 0.059(6) -0.011(6) -0.006(5) -0.020(6)
N112 0.070(6) 0.059(5) 0.088(6) 0.011(5) -0.008(5) -0.012(5)
C113 0.074(7) 0.060(6) 0.059(6) -0.005(5) 0.015(5) 0.014(5)
C114 0.082(8) 0.067(7) 0.091(8) 0.013(7) 0.010(6) -0.012(6)
C115 0.050(5) 0.047(5) 0.069(6) 0.001(5) 0.006(4) 0.007(4)
C116 0.065(6) 0.106(9) 0.059(6) 0.011(6) 0.021(5) 0.018(6)
C117 0.048(5) 0.059(6) 0.069(6) 0.014(5) 0.009(4) 0.005(5)
C118 0.039(5) 0.066(6) 0.064(6) 0.015(5) 0.016(4) 0.011(4)
C120 0.060(6) 0.107(8) 0.052(5) 0.009(6) 0.024(5) 0.039(6)
C121 0.049(5) 0.059(6) 0.064(6) 0.000(5) 0.006(4) 0.001(5)
C122 0.071(7) 0.068(6) 0.043(5) -0.008(5) 0.012(5) 0.017(5)
C123 0.077(8) 0.071(7) 0.103(9) 0.003(7) -0.003(7) -0.019(6)
C124 0.075(7) 0.062(6) 0.058(6) 0.006(5) 0.028(5) 0.004(5)
C126 0.060(6) 0.083(7) 0.064(6) -0.006(5) 0.025(5) -0.013(6)
N127 0.072(6) 0.059(5) 0.108(7) 0.015(5) -0.011(5) -0.026(5)
C128 0.048(5) 0.054(5) 0.064(6) 0.010(5) 0.003(4) -0.009(4)
C129 0.050(6) 0.069(6) 0.059(6) -0.009(5) -0.004(4) -0.008(5)
N130 0.114(8) 0.074(6) 0.064(6) -0.020(5) 0.004(5) -0.014(6)
C131 0.069(7) 0.034(5) 0.108(9) 0.000(6) -0.012(6) 0.009(5)
N132 0.091(7) 0.128(9) 0.055(5) 0.012(6) 0.031(5) 0.054(7)
C133 0.062(6) 0.056(6) 0.063(6) 0.002(5) 0.014(5) 0.010(5)
C134 0.082(7) 0.071(7) 0.054(6) -0.003(5) -0.002(5) 0.008(6)
C136 0.069(6) 0.076(7) 0.045(5) -0.015(5) 0.016(5) 0.005(5)
C137 0.069(7) 0.077(7) 0.055(6) 0.015(5) 0.026(5) 0.032(6)
C138 0.053(6) 0.108(9) 0.077(7) 0.014(7) 0.022(5) 0.031(6)
C140 0.056(6) 0.056(6) 0.086(7) 0.018(6) 0.007(5) -0.011(5)
C141 0.055(6) 0.084(7) 0.061(6) -0.012(6) 0.009(5) -0.007(5)
C142 0.049(5) 0.066(6) 0.081(7) 0.004(6) 0.017(5) 0.011(5)
C143 0.054(6) 0.063(6) 0.061(6) 0.006(5) 0.002(4) 0.002(5)
C144 0.058(6) 0.092(8) 0.057(6) -0.029(5) 0.025(5) -0.010(6)
C145 0.057(6) 0.081(7) 0.066(6) -0.006(6) 0.018(5) -0.017(5)
C147 0.060(6) 0.055(6) 0.071(6) -0.002(5) -0.002(5) -0.001(5)
C148 0.062(6) 0.051(5) 0.069(6) 0.005(5) 0.024(5) 0.008(5)
C151 0.104(10) 0.203(17) 0.062(7) 0.015(9) 0.039(7) 0.081(11)
C152 0.062(7) 0.130(11) 0.070(7) -0.006(7) 0.013(5) 0.029(7)
C153 0.115(11) 0.135(13) 0.083(8) 0.030(8) 0.060(8) 0.081(10)
C154 0.100(9) 0.084(8) 0.103(9) 0.018(7) 0.047(8) 0.047(7)
C155 0.054(6) 0.086(8) 0.082(7) -0.017(6) -0.006(5) 0.001(6)
C157 0.082(8) 0.143(12) 0.079(8) 0.016(8) 0.029(6) 0.057(8)
C158 0.082(8) 0.119(10) 0.075(7) 0.051(7) 0.017(6) 0.056(8)
C159 0.059(7) 0.057(6) 0.101(8) -0.006(6) -0.002(6) -0.012(5)
C160 0.105(9) 0.061(6) 0.054(6) 0.008(5) 0.009(6) -0.003(6)
C162 0.067(6) 0.061(6) 0.083(7) 0.002(6) 0.005(5) -0.018(5)
C163 0.073(7) 0.118(10) 0.055(6) -0.008(7) 0.003(5) -0.041(7)
C164 0.065(7) 0.087(8) 0.079(7) -0.010(6) 0.020(6) 0.018(6)
C165 0.083(7) 0.077(7) 0.056(6) -0.020(5) 0.017(5) 0.000(6)
C166 0.086(8) 0.140(11) 0.061(7) 0.015(7) 0.032(6) 0.059(8)
C167 0.073(7) 0.107(9) 0.065(7) -0.021(6) -0.009(6) -0.019(7)
C169 0.118(9) 0.058(6) 0.063(6) -0.023(5) 0.024(6) -0.017(6)
C170 0.053(6) 0.111(9) 0.070(7) 0.003(6) 0.006(5) 0.033(6)
C171 0.093(8) 0.133(11) 0.073(7) 0.043(7) 0.053(7) 0.062(8)
C172 0.068(7) 0.091(8) 0.065(6) 0.021(6) 0.011(5) 0.006(6)
C173 0.075(8) 0.166(14) 0.074(7) 0.015(8) 0.029(7) 0.059(9)
C174 0.079(8) 0.057(7) 0.114(10) 0.005(7) -0.013(7) -0.015(6)
C175 0.098(8) 0.095(8) 0.049(6) 0.012(6) 0.012(6) -0.024(7)
C177 0.111(10) 0.140(12) 0.087(8) 0.048(8) 0.066(8) 0.061(9)
C178 0.091(9) 0.120(10) 0.080(8) -0.027(7) 0.040(7) -0.017(8)
C179 0.088(9) 0.073(8) 0.103(9) 0.010(7) -0.004(7) 0.002(7)
C181 0.063(7) 0.113(9) 0.065(6) 0.001(6) 0.016(5) 0.012(7)
C184 0.109(10) 0.149(13) 0.082(8) 0.047(9) 0.050(7) 0.082(10)
C185 0.094(9) 0.139(11) 0.055(6) 0.025(7) 0.018(6) 0.059(8)
C186 0.075(7) 0.084(8) 0.067(7) 0.010(6) 0.005(6) -0.012(6)
C188 0.066(8) 0.135(12) 0.083(8) -0.020(8) 0.016(6) -0.030(8)
C189 0.116(11) 0.080(8) 0.097(9) -0.030(7) 0.009(8) -0.038(8)
C190 0.077(7) 0.158(13) 0.042(5) -0.001(7) 0.006(5) -0.042(8)
C192 0.088(8) 0.107(9) 0.080(8) 0.018(7) 0.013(6) 0.047(8)
C194 0.080(8) 0.099(9) 0.075(7) 0.017(7) 0.005(6) 0.037(7)
C195 0.089(9) 0.148(12) 0.060(7) -0.023(7) 0.017(6) -0.016(8)
C197 0.105(11) 0.160(14) 0.078(8) 0.008(9) 0.006(8) 0.046(10)
C198 0.129(11) 0.086(8) 0.100(9) 0.016(7) 0.026(8) -0.057(8)
C199 0.121(11) 0.137(12) 0.055(7) -0.015(7) 0.011(7) 0.006(9)
C201 0.122(11) 0.135(12) 0.075(7) 0.008(8) 0.048(7) -0.064(9)
C202 0.087(10) 0.070(8) 0.155(13) -0.013(8) -0.007(9) -0.020(7)
C203 0.069(8) 0.215(18) 0.077(8) 0.026(10) 0.020(7) 0.056(10)
C204 0.161(13) 0.073(8) 0.067(7) -0.027(6) -0.003(8) -0.034(8)
C205 0.069(8) 0.110(11) 0.120(11) -0.012(9) -0.008(7) -0.029(8)
C206 0.169(16) 0.098(10) 0.127(13) 0.043(10) 0.020(12) -0.060(11)
C207 0.054(7) 0.123(12) 0.119(11) -0.015(9) 0.003(7) -0.038(8)
C209 0.200(19) 0.158(16) 0.076(10) 0.044(10) 0.047(11) 0.149(16)
C210 0.154(13) 0.054(7) 0.090(9) -0.030(7) -0.002(8) -0.027(7)
C212 0.148(14) 0.113(12) 0.097(10) 0.027(9) 0.062(10) 0.079(11)
C213 0.107(11) 0.176(16) 0.088(9) -0.043(10) 0.048(9) -0.015(11)
C219 0.121(11) 0.072(8) 0.130(12) 0.013(8) -0.007(9) -0.041(8)
C227 0.167(16) 0.110(12) 0.109(12) 0.041(10) 0.006(11) -0.050(11)
C228 0.192(18) 0.128(13) 0.079(10) 0.016(9) 0.050(11) 0.102(14)
C229 0.084(9) 0.169(15) 0.085(9) -0.036(9) 0.027(7) -0.009(9)
C231 0.087(10) 0.084(9) 0.152(14) -0.025(9) -0.021(9) -0.017(8)
C232 0.126(12) 0.112(11) 0.111(11) 0.028(9) 0.022(9) 0.056(10)
C238 0.26(2) 0.113(12) 0.081(10) -0.042(10) -0.015(12) -0.051(14)
C252 0.073(9) 0.224(19) 0.089(9) 0.001(10) 0.027(7) 0.056(10)
C259 0.138(13) 0.150(14) 0.046(6) 0.004(7) -0.024(8) 0.002(11)
C276 0.078(8) 0.127(12) 0.083(9) 0.004(8) 0.002(7) 0.005(8)
C26 0.122(11) 0.129(11) 0.069(7) 0.019(7) 0.030(7) 0.083(10)
C2 0.073(7) 0.064(7) 0.118(10) -0.009(7) 0.001(7) 0.019(6)
C3 0.137(12) 0.066(7) 0.128(11) 0.041(8) 0.037(10) -0.016(8)
C4 0.096(10) 0.061(8) 0.171(16) -0.017(9) -0.036(11) 0.030(7)
C6 0.21(2) 0.083(11) 0.167(18) 0.025(11) 0.066(16) -0.050(13)
C34 0.171(17) 0.133(14) 0.104(11) 0.025(11) 0.045(11) -0.059(13)
C7 0.35(3) 0.063(8) 0.088(10) -0.017(8) -0.019(14) -0.042(13)
C8 0.104(11) 0.080(9) 0.129(13) 0.004(9) -0.028(9) 0.025(9)
C23 0.40(4) 0.093(11) 0.096(12) -0.042(10) -0.014(16) -0.091(17)

loop_
_atom_type_symbol
_atom_type_description
_atom_type_scat_dispersion_real
_atom_type_scat_dispersion_imag
_atom_type_scat_source
C C 0.0181 0.0091 'International Tables Vol C Tables 4.2.6.8 and 6.1.1.4'
H H 0.0000 0.0000 'International Tables Vol C Tables 4.2.6.8 and 6.1.1.4'
F F 0.0727 0.0534 'International Tables Vol C Tables 4.2.6.8 and 6.1.1.4'
Fe Fe -1.1336 3.1974 'International Tables Vol C Tables 4.2.6.8 and 6.1.1.4'
N N 0.0311 0.0180 'International Tables Vol C Tables 4.2.6.8 and 6.1.1.4'
O O 0.0492 0.0322 'International Tables Vol C Tables 4.2.6.8 and 6.1.1.4'
S S 0.3331 0.5567 'International Tables Vol C Tables 4.2.6.8 and 6.1.1.4'

loop_
_geom_angle_atom_site_label_1
_geom_angle_atom_site_label_2
_geom_angle_atom_site_label_3
_geom_angle
_geom_angle_site_symmetry_1
_geom_angle_site_symmetry_3
N29 Fe1 N63 90.0(3) . .
N34 Fe1 N29 174.5(3) . .
N34 Fe1 N47 80.8(3) . .
N34 Fe1 N52 97.9(3) . .
N34 Fe1 N63 95.3(3) . .
N34 Fe1 N101 89.6(3) . .
N47 Fe1 N29 93.9(3) . .
N47 Fe1 N52 88.3(3) . .
N47 Fe1 N63 174.6(3) . .
N52 Fe1 N29 80.4(3) . .
N52 Fe1 N63 96.1(3) . .
N101 Fe1 N29 92.3(4) . .
N101 Fe1 N47 94.5(4) . .
N101 Fe1 N52 172.4(4) . .
N101 Fe1 N63 81.6(4) . .
N26 Fe2 N55 95.3(3) . .
N26 Fe2 N93 80.5(3) . .
N26 Fe2 N109 89.8(3) . .
N26 Fe2 N130 175.6(4) . .
N54 Fe2 N26 97.3(3) . .
N54 Fe2 N55 95.5(3) . .
N54 Fe2 N93 89.1(3) . .
N54 Fe2 N109 172.2(3) . .
N54 Fe2 N130 81.0(4) . .
N93 Fe2 N55 174.2(4) . .
N109 Fe2 N55 80.7(4) . .
N109 Fe2 N93 95.2(4) . .
N109 Fe2 N130 92.1(4) . .
N130 Fe2 N55 89.0(4) . .
N130 Fe2 N93 95.3(4) . .
N22 Fe3 N51 94.9(3) . .
N22 Fe3 N77 96.1(3) . .
N22 Fe3 N81 80.9(4) . .
N22 Fe3 N112 90.7(3) . .
N22 Fe3 N127 175.0(3) . .
N51 Fe3 N77 95.4(3) . .
N51 Fe3 N81 173.2(4) . .
N51 Fe3 N112 80.3(4) . .
N51 Fe3 N127 89.2(4) . .
N77 Fe3 N127 80.6(4) . .
N81 Fe3 N77 90.3(3) . .
N81 Fe3 N127 95.3(4) . .
N112 Fe3 N77 172.3(4) . .
N112 Fe3 N81 94.5(4) . .
N112 Fe3 N127 92.9(4) . .
N27 Fe4 N48 173.2(5) . .
N27 Fe4 N67 95.0(4) . .
N27 Fe4 N102 96.4(4) . .
N27 Fe4 N110 82.2(4) . .
N27 Fe4 N132 89.3(4) . .
N48 Fe4 N102 79.8(4) . .
N67 Fe4 N48 91.1(4) . .
N67 Fe4 N102 97.7(4) . .
N67 Fe4 N110 172.6(4) . .
N110 Fe4 N48 92.0(4) . .
N110 Fe4 N102 89.4(4) . .
N132 Fe4 N48 94.7(4) . .
N132 Fe4 N67 80.9(5) . .
N132 Fe4 N102 174.3(3) . .
N132 Fe4 N110 92.2(5) . .
C20 O1 C32 120.1(6) . .
C53 O4 C103 118.8(6) . .
C53 N5 C20 111.3(7) . .
C35 O6 C98 118.5(6) . .
C17 O8 C44 117.9(7) . .
C28 O9 C83 118.3(7) . .
C69 O10 C50 119.1(7) . .
C85 O11 C66 118.2(8) . .
C95 O12 C118 121.9(7) . .
C56 O13 C94 120.6(7) . .
C82 O14 C79 119.5(6) . .
C82 N15 C17 111.3(7) . .
C95 N16 C82 113.7(8) . .
O8 C17 N15 111.8(7) . .
N37 C17 O8 120.4(8) . .
N37 C17 N15 127.8(8) . .
C53 N18 C35 111.1(7) . .
C122 N19 C69 112.3(8) . .
O1 C20 N5 113.1(7) . .
O1 C20 N21 118.4(7) . .
N21 C20 N5 128.5(8) . .
C35 N21 C20 111.3(7) . .
C38 N22 Fe3 115.7(7) . .
C38 N22 C115 114.4(8) . .
C115 N22 Fe3 129.9(6) . .
C42 O23 C96 121.0(7) . .
C122 O24 C60 119.5(7) . .
C85 N25 C28 112.9(8) . .
C70 N26 Fe2 114.1(6) . .
C70 N26 C105 117.0(8) . .
C105 N26 Fe2 128.8(6) . .
C137 N27 Fe4 130.2(7) . .
C166 N27 Fe4 113.2(7) . .
C166 N27 C137 116.6(8) . .
N25 C28 O9 120.4(8) . .
N25 C28 N49 127.1(8) . .
N49 C28 O9 112.5(8) . .
C145 N29 Fe1 115.6(7) . .
C175 N29 Fe1 128.1(7) . .
C175 N29 C145 116.2(9) . .
C69 N30 C56 113.1(8) . .
C42 N31 C85 112.2(8) . .
O1 C32 C36 119.3(7) . .
C41 C32 O1 118.0(8) . .
C41 C32 C36 122.4(8) . .
C41 C33 H33 119.7 . .
C75 C33 H33 119.7 . .
C75 C33 C41 120.7(8) . .
C62 N34 Fe1 128.2(6) . .
C126 N34 Fe1 115.5(6) . .
C126 N34 C62 116.3(8) . .
N18 C35 O6 118.8(8) . .
N21 C35 O6 112.3(7) . .
N21 C35 N18 128.9(7) . .
C32 C36 H36 121.2 . .
C61 C36 C32 117.5(8) . .
C61 C36 H36 121.2 . .
C17 N37 C95 113.4(8) . .
N22 C38 H38 122.1 . .
N22 C38 C131 115.7(11) . .
C131 C38 H38 122.1 . .
C44 C39 H39 121.0 . .
C44 C39 C68 118.1(8) . .
C68 C39 H39 121.0 . .
C122 N40 C56 113.1(8) . .
C32 C41 C33 118.2(8) . .
C32 C41 H41 120.9 . .
C33 C41 H41 120.9 . .
O23 C42 N49 120.4(8) . .
N31 C42 O23 113.4(8) . .
N31 C42 N49 126.2(9) . .
C57 C43 H43 121.2 . .
C57 C43 C73 117.6(8) . .
C73 C43 H43 121.2 . .
C39 C44 O8 118.3(8) . .
C39 C44 C58 123.4(8) . .
C58 C44 O8 118.3(8) . .
C100 C45 N52 120.5(8) . .
C142 C45 N52 118.8(8) . .
C142 C45 C100 120.8(9) . .
C59 C46 H46 120.8 . .
C103 C46 H46 120.8 . .
C103 C46 C59 118.5(9) . .
C144 N47 Fe1 115.1(6) . .
C178 N47 Fe1 129.8(8) . .
C178 N47 C144 114.7(9) . .
C157 N48 Fe4 127.9(9) . .
C157 N48 C158 118.1(10) . .
C158 N48 Fe4 114.0(7) . .
C28 N49 C42 112.6(8) . .
C80 C50 O10 119.3(8) . .
C80 C50 C84 122.9(8) . .
C84 C50 O10 117.5(8) . .
C123 N51 Fe3 115.0(8) . .
C123 N51 C128 116.8(9) . .
C128 N51 Fe3 128.2(6) . .
C45 N52 Fe1 126.3(6) . .
C141 N52 Fe1 116.0(7) . .
C141 N52 C45 117.6(8) . .
N5 C53 O4 119.1(7) . .
N5 C53 N18 128.9(7) . .
N18 C53 O4 112.0(7) . .
C57 N54 Fe2 127.3(6) . .
C169 N54 Fe2 115.8(7) . .
C169 N54 C57 116.8(8) . .
C99 N55 Fe2 126.6(6) . .
C165 N55 Fe2 114.5(8) . .
C165 N55 C99 118.9(9) . .
N30 C56 O13 114.6(8) . .
N40 C56 O13 118.9(9) . .
N40 C56 N30 126.5(10) . .
C43 C57 N54 119.5(8) . .
C59 C57 C43 122.9(8) . .
C59 C57 N54 117.6(8) . .
C44 C58 H58 121.5 . .
C44 C58 C147 117.0(9) . .
C147 C58 H58 121.5 . .
C46 C59 H59 120.2 . .
C57 C59 C46 119.6(9) . .
C57 C59 H59 120.2 . .
C113 C60 O24 121.5(9) . .
C136 C60 O24 118.2(10) . .
C136 C60 C113 119.9(10) . .
C36 C61 H61 119.6 . .
C36 C61 C75 120.8(8) . .
C75 C61 H61 119.6 . .
C90 C62 N34 119.7(8) . .
C92 C62 N34 120.0(8) . .
C92 C62 C90 120.3(8) . .
C91 N63 Fe1 128.4(6) . .
C160 N63 Fe1 114.4(7) . .
C160 N63 C91 117.1(9) . .
C83 C65 H65 120.5 . .
C108 C65 H65 120.5 . .
C108 C65 C83 119.0(9) . .
C97 C66 O11 122.4(9) . .
C116 C66 O11 115.6(8) . .
C116 C66 C97 121.5(9) . .
C107 N67 Fe4 129.1(8) . .
C194 N67 Fe4 115.6(8) . .
C194 N67 C107 115.2(11) . .
C39 C68 H68 119.8 . .
C115 C68 C39 120.3(9) . .
C115 C68 H68 119.8 . .
O10 C69 N19 114.0(9) . .
N30 C69 O10 118.7(8) . .
N30 C69 N19 127.2(8) . .
N26 C70 H70 120.7 . .
N26 C70 C129 118.6(9) . .
C129 C70 H70 120.7 . .
C83 C71 H71 120.8 . .
C83 C71 C89 118.4(8) . .
C89 C71 H71 120.8 . .
C117 C72 H72 119.0 . .
C117 C72 C128 121.9(9) . .
C128 C72 H72 119.0 . .
C43 C73 H73 120.5 . .
C103 C73 C43 119.1(8) . .
C103 C73 H73 120.5 . .
C33 C75 C61 120.4(8) . .
C33 C75 N77 119.6(8) . .
C61 C75 N77 120.0(8) . .
C75 N77 Fe3 128.4(6) . .
C162 N77 Fe3 114.7(7) . .
C162 N77 C75 116.7(8) . .
C99 C78 H78 119.4 . .
C113 C78 H78 119.4 . .
C113 C78 C99 121.2(10) . .
C124 C79 O14 116.3(9) . .
C124 C79 C143 122.4(9) . .
C143 C79 O14 120.9(10) . .
C50 C80 H80 120.2 . .
C50 C80 C90 119.6(9) . .
C90 C80 H80 120.2 . .
C131 N81 Fe3 114.6(7) . .
C131 N81 C179 116.2(10) . .
C179 N81 Fe3 129.1(9) . .
N15 C82 O14 120.1(7) . .
N16 C82 O14 113.2(8) . .
N16 C82 N15 126.6(8) . .
C65 C83 O9 118.7(8) . .
C65 C83 C71 123.0(8) . .
C71 C83 O9 118.0(7) . .
C50 C84 H84 121.0 . .
C50 C84 C92 118.1(9) . .
C92 C84 H84 121.0 . .
N25 C85 O11 112.1(8) . .
N25 C85 N31 129.0(9) . .
N31 C85 O11 118.9(8) . .
C98 C86 H86 120.5 . .
C98 C86 C100 119.0(8) . .
C100 C86 H86 120.5 . .
C99 C87 H87 120.8 . .
C136 C87 H87 120.8 . .
C136 C87 C99 118.4(9) . .
C96 C88 H88 121.3 . .
C96 C88 C140 117.4(9) . .
C140 C88 H88 121.3 . .
C71 C89 H89 120.4 . .
C71 C89 C105 119.2(8) . .
C105 C89 H89 120.4 . .
C62 C90 C80 118.9(8) . .
C62 C90 H90 120.6 . .
C80 C90 H90 120.6 . .
N63 C91 C133 116.3(9) . .
C121 C91 N63 122.0(9) . .
C121 C91 C133 121.7(9) . .
C62 C92 C84 120.3(8) . .
C62 C92 H92 119.9 . .
C84 C92 H92 119.9 . .
C129 N93 Fe2 114.4(6) . .
C129 N93 C189 117.0(10) . .
C189 N93 Fe2 128.6(9) . .
O13 C94 C154 119.4(12) . .
C164 C94 O13 119.2(10) . .
C164 C94 C154 121.0(10) . .
N16 C95 O12 118.6(8) . .
N16 C95 N37 127.2(8) . .
N37 C95 O12 114.2(7) . .
O23 C96 C88 118.6(9) . .
C117 C96 O23 119.7(9) . .
C117 C96 C88 121.5(9) . .
C66 C97 H97 120.7 . .
C120 C97 C66 118.6(9) . .
C120 C97 H97 120.7 . .
C86 C98 O6 120.0(7) . .
C148 C98 O6 116.5(8) . .
C148 C98 C86 123.3(9) . .
C78 C99 N55 122.9(9) . .
C78 C99 C87 120.1(10) . .
C87 C99 N55 117.0(9) . .
C45 C100 H100 120.9 . .
C86 C100 C45 118.2(8) . .
C86 C100 H100 120.9 . .
C186 N101 Fe1 114.8(7) . .
C186 N101 C201 117.3(11) . .
C201 N101 Fe1 127.9(10) . .
C106 N102 Fe4 128.5(6) . .
C171 N102 Fe4 116.1(8) . .
C171 N102 C106 115.4(10) . .
C46 C103 O4 117.2(8) . .
C73 C103 O4 120.1(7) . .
C73 C103 C46 122.1(8) . .
C89 C105 N26 117.8(8) . .
C108 C105 N26 122.5(8) . .
C108 C105 C89 119.6(8) . .
C152 C106 N102 117.9(10) . .
C170 C106 N102 120.8(9) . .
C170 C106 C152 121.3(9) . .
C120 C107 N67 121.1(8) . .
C120 C107 C192 120.9(9) . .
C192 C107 N67 118.0(9) . .
C65 C108 C105 120.7(8) . .
C65 C108 H108 119.6 . .
C105 C108 H108 119.6 . .
C134 N109 Fe2 114.4(7) . .
C167 N109 Fe2 126.9(8) . .
C167 N109 C134 118.7(10) . .
C173 N110 Fe4 130.3(8) . .
C173 N110 C185 117.1(11) . .
C185 N110 Fe4 112.4(8) . .
C145 C111 H111 121.1 . .
C145 C111 C163 117.8(11) . .
C163 C111 H111 121.1 . .
C159 N112 Fe3 115.6(8) . .
C159 N112 C174 118.6(9) . .
C174 N112 Fe3 125.9(8) . .
C60 C113 H113 120.5 . .
C78 C113 C60 119.0(10) . .
C78 C113 H113 120.5 . .
N127 C114 C162 114.0(10) . .
N127 C114 C198 121.8(11) . .
C198 C114 C162 124.2(12) . .
C68 C115 N22 117.9(8) . .
C147 C115 N22 121.9(8) . .
C147 C115 C68 120.2(9) . .
C66 C116 H116 120.4 . .
C66 C116 C192 119.1(10) . .
C192 C116 H116 120.4 . .
C72 C117 C96 119.7(9) . .
C72 C117 H117 120.1 . .
C96 C117 H117 120.1 . .
O12 C118 C172 120.9(9) . .
C138 C118 O12 118.6(8) . .
C138 C118 C172 120.5(10) . .
C97 C120 H120 119.5 . .
C107 C120 C97 121.0(9) . .
C107 C120 H120 119.5 . .
C91 C121 H121 120.2 . .
C143 C121 C91 119.5(9) . .
C143 C121 H121 120.2 . .
N19 C122 O24 118.9(9) . .
N40 C122 N19 127.8(8) . .
N40 C122 O24 113.3(8) . .
N51 C123 H123 121.5 . .
N51 C123 C159 116.9(11) . .
C159 C123 H123 121.5 . .
C79 C124 H124 119.8 . .
C79 C124 C133 120.5(9) . .
C133 C124 H124 119.8 . .
N34 C126 H126 121.1 . .
N34 C126 C144 117.9(9) . .
C144 C126 H126 121.1 . .
C114 N127 Fe3 114.0(7) . .
C219 N127 Fe3 128.1(10) . .
C219 N127 C114 117.8(11) . .
C72 C128 N51 120.7(9) . .
C140 C128 N51 120.6(8) . .
C140 C128 C72 118.7(9) . .
N93 C129 C70 112.2(9) . .
C155 C129 C70 126.4(10) . .
C155 C129 N93 121.4(9) . .
C204 N130 Fe2 128.8(9) . .
C210 N130 Fe2 113.1(7) . .
C210 N130 C204 118.0(10) . .
N81 C131 C38 113.0(10) . .
N81 C131 C2 125.2(10) . .
C2 C131 C38 121.8(12) . .
C212 N132 Fe4 113.5(8) . .
C26 N132 Fe4 129.1(11) . .
C26 N132 C212 117.3(13) . .
C91 C133 H133 121.5 . .
C124 C133 C91 117.0(9) . .
C124 C133 H133 121.5 . .
N109 C134 C165 111.6(9) . .
N109 C134 C199 122.2(11) . .
C199 C134 C165 126.0(11) . .
C60 C136 C87 121.4(10) . .
C60 C136 H136 119.3 . .
C87 C136 H136 119.3 . .
C153 C137 N27 122.1(10) . .
C181 C137 N27 121.6(11) . .
C181 C137 C153 116.2(10) . .
C118 C138 H138 119.4 . .
C118 C138 C152 121.3(10) . .
C152 C138 H138 119.4 . .
C88 C140 H140 119.6 . .
C128 C140 C88 120.7(9) . .
C128 C140 H140 119.6 . .
N52 C141 H141 121.6 . .
N52 C141 C145 116.7(10) . .
C145 C141 H141 121.6 . .
C45 C142 H142 119.8 . .
C148 C142 C45 120.4(9) . .
C148 C142 H142 119.8 . .
C79 C143 H143 120.6 . .
C121 C143 C79 118.8(9) . .
C121 C143 H143 120.6 . .
N47 C144 C126 110.7(8) . .
C195 C144 N47 125.1(9) . .
C195 C144 C126 124.1(10) . .
N29 C145 C141 111.1(9) . .
C111 C145 N29 124.7(11) . .
C111 C145 C141 124.1(10) . .
C58 C147 H147 119.6 . .
C115 C147 C58 120.8(9) . .
C115 C147 H147 119.6 . .
C98 C148 C142 118.1(9) . .
C98 C148 H148 120.9 . .
C142 C148 H148 120.9 . .
C157 C151 H151 120.8 . .
C157 C151 C184 118.5(12) . .
C184 C151 H151 120.8 . .
C106 C152 C138 117.5(11) . .
C106 C152 H152 121.2 . .
C138 C152 H152 121.2 . .
C137 C153 H153 118.3 . .
C154 C153 C137 123.4(11) . .
C154 C153 H153 118.3 . .
C94 C154 H154 121.5 . .
C153 C154 C94 116.9(13) . .
C153 C154 H154 121.5 . .
C129 C155 H155 119.7 . .
C129 C155 C188 120.5(11) . .
C188 C155 H155 119.7 . .
N48 C157 C151 122.3(14) . .
N48 C157 H157 118.8 . .
C151 C157 H157 118.8 . .
C171 C158 N48 112.6(10) . .
C177 C158 N48 121.2(11) . .
C177 C158 C171 126.2(12) . .
N112 C159 C123 112.2(9) . .
N112 C159 C205 122.1(11) . .
C205 C159 C123 125.6(11) . .
N63 C160 H160 122.6 . .
N63 C160 C186 114.9(10) . .
C186 C160 H160 122.6 . .
N77 C162 C114 116.5(10) . .
N77 C162 H162 121.7 . .
C114 C162 H162 121.7 . .
C111 C163 H163 120.5 . .
C190 C163 C111 118.9(10) . .
C190 C163 H163 120.5 . .
C94 C164 H164 121.4 . .
C181 C164 C94 117.1(11) . .
C181 C164 H164 121.4 . .
N55 C165 C134 118.7(10) . .
N55 C165 H165 120.7 . .
C134 C165 H165 120.7 . .
N27 C166 H166 121.0 . .
N27 C166 C185 118.0(10) . .
C185 C166 H166 121.0 . .
N109 C167 H167 120.0 . .
N109 C167 C276 120.0(12) . .
C276 C167 H167 120.0 . .
N54 C169 H169 122.5 . .
N54 C169 C210 115.0(10) . .
C210 C169 H169 122.5 . .
C106 C170 H170 120.0 . .
C106 C170 C172 120.1(9) . .
C172 C170 H170 120.0 . .
N102 C171 C158 117.5(12) . .
N102 C171 H171 121.3 . .
C158 C171 H171 121.3 . .
C118 C172 C170 119.2(10) . .
C118 C172 H172 120.4 . .
C170 C172 H172 120.4 . .
N110 C173 H173 118.4 . .
N110 C173 C203 123.2(11) . .
C203 C173 H173 118.4 . .
N112 C174 H174 119.8 . .
N112 C174 C202 120.3(11) . .
C202 C174 H174 119.8 . .
N29 C175 H175 118.9 . .
N29 C175 C190 122.2(11) . .
C190 C175 H175 118.9 . .
C158 C177 H177 119.4 . .
C184 C177 C158 121.2(13) . .
C184 C177 H177 119.4 . .
N47 C178 H178 118.8 . .
N47 C178 C213 122.5(13) . .
C213 C178 H178 118.8 . .
N81 C179 H179 118.2 . .
C8 C179 N81 123.6(14) . .
C8 C179 H179 118.2 . .
C137 C181 C164 125.4(13) . .
C137 C181 H181 117.3 . .
C164 C181 H181 117.3 . .
C151 C184 H184 120.9 . .
C177 C184 C151 118.2(11) . .
C177 C184 H184 120.9 . .
N110 C185 C166 113.6(11) . .
N110 C185 C197 121.8(12) . .
C197 C185 C166 124.6(11) . .
N101 C186 C160 114.3(10) . .
N101 C186 C3 126.0(11) . .
C3 C186 C160 119.7(12) . .
C155 C188 H188 120.6 . .
C207 C188 C155 118.8(12) . .
C207 C188 H188 120.6 . .
N93 C189 H189 119.0 . .
N93 C189 C207 122.1(12) . .
C207 C189 H189 119.0 . .
C163 C190 C175 119.9(12) . .
C163 C190 H190 120.0 . .
C175 C190 H190 120.0 . .
C107 C192 C116 118.8(11) . .
C107 C192 H192 120.6 . .
C116 C192 H192 120.6 . .
N67 C194 H194 121.7 . .
N67 C194 C212 116.7(14) . .
C212 C194 H194 121.7 . .
C144 C195 H195 120.3 . .
C144 C195 C229 119.3(12) . .
C229 C195 H195 120.3 . .
C185 C197 H197 121.0 . .
C185 C197 C252 117.9(13) . .
C252 C197 H197 121.0 . .
C114 C198 H198 119.8 . .
C227 C198 C114 120.4(14) . .
C227 C198 H198 119.8 . .
C134 C199 H199 121.6 . .
C134 C199 C259 116.7(13) . .
C259 C199 H199 121.6 . .
N101 C201 H201 119.4 . .
N101 C201 C34 121.2(15) . .
C34 C201 H201 119.4 . .
C174 C202 H202 120.6 . .
C231 C202 C174 118.9(13) . .
C231 C202 H202 120.6 . .
C173 C203 H203 119.4 . .
C252 C203 C173 121.1(13) . .
C252 C203 H203 119.4 . .
N130 C204 H204 118.5 . .
N130 C204 C238 122.9(13) . .
C238 C204 H204 118.5 . .
C159 C205 H205 120.4 . .
C159 C205 C231 119.2(13) . .
C231 C205 H205 120.4 . .
C219 C206 H206 121.4 . .
C227 C206 H206 121.4 . .
C227 C206 C219 117.2(13) . .
C188 C207 C189 119.9(12) . .
C188 C207 H207 120.0 . .
C189 C207 H207 120.0 . .
C228 C209 H209 118.7 . .
C26 C209 H209 118.7 . .
C26 C209 C228 122.7(14) . .
N130 C210 C169 115.2(10) . .
N130 C210 C7 121.2(11) . .
C7 C210 C169 123.6(13) . .
N132 C212 C194 113.4(14) . .
N132 C212 C232 125.2(14) . .
C232 C212 C194 121.5(19) . .
C178 C213 H213 118.6 . .
C229 C213 C178 122.9(12) . .
C229 C213 H213 118.6 . .
N127 C219 C206 121.3(14) . .
N127 C219 H219 119.3 . .
C206 C219 H219 119.3 . .
C198 C227 C206 121.6(14) . .
C198 C227 H227 119.2 . .
C206 C227 H227 119.2 . .
C209 C228 H228 121.9 . .
C209 C228 C232 116.1(15) . .
C232 C228 H228 121.9 . .
C195 C229 H229 122.4 . .
C213 C229 C195 115.3(13) . .
C213 C229 H229 122.4 . .
C202 C231 C205 120.7(13) . .
C202 C231 H231 119.6 . .
C205 C231 H231 119.6 . .
C212 C232 C228 117.7(17) . .
C212 C232 H232 121.1 . .
C228 C232 H232 121.1 . .
C204 C238 H238 119.9 . .
C204 C238 C23 120.3(13) . .
C23 C238 H238 119.9 . .
C197 C252 H252 120.6 . .
C203 C252 C197 118.7(14) . .
C203 C252 H252 120.6 . .
C199 C259 H259 119.5 . .
C276 C259 C199 121.0(12) . .
C276 C259 H259 119.5 . .
C167 C276 H276 119.3 . .
C259 C276 C167 121.3(13) . .
C259 C276 H276 119.3 . .
O2 S2 O3 114.5(8) . .
O2 S2 C1A 97.4(8) . .
O3 S2 C1A 101.7(8) . .
O17 S2 O2 131.8(7) . .
O17 S2 O3 102.4(7) . .
O17 S2 C1A 104.5(8) . .
O5 S3 C9 99.5(9) . .
O1S S3 O5 110.1(11) . .
O1S S3 C9 101.0(10) . .
O30 S9 O36 114.9(13) . .
O30 S9 O15 103.9(14) . .
O30 S9 C1 114.8(13) . .
O15 S9 O36 110.8(13) . .
O15 S9 C1 117.4(12) . .
C1 S9 O36 95.4(13) . .
F24 C1 S9 104.9(16) . .
F28 C1 S9 114.7(18) . .
F28 C1 F24 114.3(17) . .
F28 C1 F2 114.0(18) . .
F2 C1 S9 97.5(14) . .
F2 C1 F24 109.9(17) . .
N132 C26 C209 120.9(16) . .
N132 C26 H26 119.6 . .
C209 C26 H26 119.6 . .
C131 C2 H2 121.3 . .
C131 C2 C4 117.3(14) . .
C4 C2 H2 121.3 . .
C186 C3 H3 123.3 . .
C6 C3 C186 113.4(15) . .
C6 C3 H3 123.3 . .
C2 C4 H4 121.6 . .
C2 C4 C8 116.8(14) . .
C8 C4 H4 121.6 . .
C3 C6 H6 117.8 . .
C3 C6 C34 124.4(15) . .
C34 C6 H6 117.8 . .
C201 C34 H34 121.1 . .
C6 C34 C201 117.7(14) . .
C6 C34 H34 121.1 . .
C210 C7 H7 119.0 . .
C23 C7 C210 122.1(15) . .
C23 C7 H7 119.0 . .
C179 C8 C4 120.7(14) . .
C179 C8 H8 119.6 . .
C4 C8 H8 119.6 . .
F27 C9 S3 110.8(16) . .
O19 S1 O16 116.8(7) . .
O19 S1 C13 102.2(6) . .
O16 S1 C13 97.1(6) . .
O1A S1 O19 113.1(7) . .
O1A S1 O16 114.8(8) . .
O1A S1 C13 110.6(7) . .
S1 O19 S1G 37.7(5) . .
O1F S10 C1W 103.8(13) . .
O1F S10 O32 111.6(13) . .
O27 S10 O1F 122.4(14) . .
O27 S10 C1W 107.4(15) . .
O27 S10 O32 111.2(14) . .
O32 S10 C1W 96.9(14) . .
O1B S5 O1C 118.4(13) . .
O1B S5 O20 112.6(13) . .
O1B S5 C1F 103.5(14) . .
O1C S5 O20 111.8(12) . .
O1C S5 C1F 104.7(14) . .
O20 S5 C1F 104.0(13) . .
O1G S6 O1J 110.5(14) . .
O1G S6 C1G 107.1(15) . .
O1I S6 O1G 116.8(15) . .
O1I S6 O1J 112.2(14) . .
O1I S6 C1G 106.9(15) . .
O1J S6 C1G 101.9(15) . .
S1 O16 S1G 43.1(6) . .
C13 F8 S1G 25.8(6) . .
C13 F8 C24 59(2) . .
C24 F8 S1G 64(2) . .
F11 C13 S1 109.9(8) . .
F11 C13 F8 112.3(9) . .
F11 C13 F14 115.2(10) . .
F8 C13 S1 107.7(8) . .
F14 C13 S1 104.8(8) . .
F14 C13 F8 106.5(10) . .
C13 F14 S1G 19.8(6) . .
C13 F14 C24 55.8(19) . .
C24 F14 S1G 58.5(18) . .
O1D S12 O1E 124.2(13) . .
O1D S12 O37 114.6(12) . .
O1D S12 C1E 99.2(13) . .
O1E S12 O37 112.6(12) . .
O1E S12 C1E 97.8(13) . .
O37 S12 C1E 102.7(13) . .
O7 S1A C29 100.6(14) . .
O18 S1A O7 96.6(10) . .
O18 S1A C29 103.0(14) . .
C238 C23 H23 122.4 . .
C7 C23 C238 115.3(14) . .
C7 C23 H23 122.4 . .
H10A C10 H10B 109.5 . .
H10A C10 H10C 109.5 . .
H10B C10 H10C 109.5 . .
C12 C10 H10A 109.5 . .
C12 C10 H10B 109.5 . .
C12 C10 H10C 109.5 . .
N1 C11 C14 164(4) . .
N23 C12 C10 170(4) . .
C11 C14 H14A 109.5 . .
C11 C14 H14B 109.5 . .
C11 C14 H14C 109.5 . .
H14A C14 H14B 109.5 . .
H14A C14 H14C 109.5 . .
H14B C14 H14C 109.5 . .
O19 S1G F8 147.1(10) . .
O19 S1G F14 90.9(7) . .
O16 S1G O19 85.9(9) . .
O16 S1G F8 102.1(9) . .
O16 S1G F14 151.0(10) . .
O16 S1G C24 106.1(18) . .
F8 S1G F14 66.6(7) . .
C24 S1G O19 103.2(19) . .
C24 S1G F8 43.9(17) . .
C24 S1G F14 46.7(16) . .
O1Q S1M C1K 101.2(14) . .
O2A S1M O1Q 111.2(14) . .
O2A S1M O1T 118.6(14) . .
O2A S1M C1K 108.1(15) . .
O1T S1M O1Q 109.6(13) . .
O1T S1M C1K 106.6(15) . .
N7 C1N C1D 175(3) . .
N1P C1O C22 152(4) . .
C1P F1Q C1P 88(2) 2_655 .
H1BA C1B H1BB 109.5 . .
H1BA C1B H1BC 109.5 . .
H1BB C1B H1BC 109.5 . .
C1S C1B H1BA 109.5 . .
C1S C1B H1BB 109.5 . .
C1S C1B H1BC 109.5 . .
N1J C1S C1B 166(3) . .
C1N C1D H1DA 109.5 . .
C1N C1D H1DB 109.5 . .
C1N C1D H1DC 109.5 . .
H1DA C1D H1DB 109.5 . .
H1DA C1D H1DC 109.5 . .
H1DB C1D H1DC 109.5 . .
O1L S1L O1L 123(2) . 2_655
O1L S1L C1P 85.8(13) . .
O1L S1L C1P 85.8(13) 2_655 2_655
O1L S1L C1P 150.8(14) 2_655 .
O1L S1L C1P 150.8(14) . 2_655
O1L S1L O1U 92.5(7) . 2_655
O1L S1L O1U 90.7(7) 2_655 2_655
O1L S1L O1U 92.5(7) 2_655 .
O1L S1L O1U 90.7(7) . .
C1P S1L C1P 65.1(17) 2_655 .
O1U S1L C1P 86.5(12) . 2_655
O1U S1L C1P 87.7(11) 2_655 2_655
O1U S1L C1P 86.5(12) 2_655 .
O1U S1L C1P 87.7(11) . .
O1U S1L O1U 173.1(16) . 2_655
F6 C29 S1A 113(3) . .
F6 C29 F12 108(3) . .
F12 C29 S1A 121(3) . .
F1Q C1P S1L 103.6(18) . .
F1Q C1P F1U 99.9(16) . .
F1Q C1P C1P 46.2(11) . 2_655
F4 C1P F1Q 102.8(17) . .
F4 C1P S1L 120.1(19) . .
F4 C1P F1U 93.7(15) . .
F4 C1P C1P 124(2) . 2_655
S1L C1P C1P 57.4(8) . 2_655
F1U C1P S1L 132.3(18) . .
F1U C1P C1P 130(2) . 2_655
N1H C1Y C1Z 173(3) . .
C1Y C1Z H1ZA 109.5 . .
C1Y C1Z H1ZB 109.5 . .
C1Y C1Z H1ZC 109.5 . .
H1ZA C1Z H1ZB 109.5 . .
H1ZA C1Z H1ZC 109.5 . .
H1ZB C1Z H1ZC 109.5 . .
C1O C22 H22A 109.5 . .
C1O C22 H22B 109.5 . .
C1O C22 H22C 109.5 . .
H22A C22 H22B 109.5 . .
H22A C22 H22C 109.5 . .
H22B C22 H22C 109.5 . .
F9 C1W S10 117.0(17) . .
F13 C1W S10 110.9(17) . .
F13 C1W F9 101.1(17) . .
F13 C1W F7 103.0(17) . .
F7 C1W S10 119.8(17) . .
F7 C1W F9 102.5(17) . .
F8 C24 F14 96(3) . .
F8 C24 S1G 72(2) . .
F14 C24 S1G 75(2) . .
F5 C24 F8 141(4) . .
F5 C24 F14 115(4) . .
F5 C24 S1G 92(3) . .
F1M C1K S1M 118.7(18) . .
F1M C1K F1P 102.6(17) . .
F1P C1K S1M 116.1(17) . .
F3 C1K S1M 109.3(17) . .
F3 C1K F1M 105.7(18) . .
F3 C1K F1P 102.9(17) . .
H1HA C1H H1HB 109.5 . .
H1HA C1H H1HC 109.5 . .
H1HB C1H H1HC 109.5 . .
C1L C1H H1HA 109.5 . .
C1L C1H H1HB 109.5 . .
C1L C1H H1HC 109.5 . .
N1M C1L C1H 172(5) . .
F19 C1E S12 116.4(16) . .
F19 C1E F1 98.4(15) . .
F1 C1E S12 115.7(15) . .
F39 C1E S12 117.9(16) . .
F39 C1E F19 103.4(16) . .
F39 C1E F1 102.1(16) . .
F31 C1F S5 114.0(16) . .
F31 C1F F36 105.2(17) . .
F32 C1F S5 114.5(16) . .
F32 C1F F31 105.6(17) . .
F32 C1F F36 103.1(17) . .
F36 C1F S5 113.4(16) . .
F1B C1G S6 115.4(18) . .
F1B C1G F10 105.6(18) . .
F35 C1G S6 108.8(17) . .
F35 C1G F1B 107.1(19) . .
F35 C1G F10 104.7(18) . .
F10 C1G S6 114.5(18) . .

loop_
_geom_bond_atom_site_label_1
_geom_bond_atom_site_label_2
_geom_bond_distance
_geom_bond_site_symmetry_2
Fe1 N29 1.981(8) .
Fe1 N34 1.950(7) .
Fe1 N47 1.969(8) .
Fe1 N52 1.971(8) .
Fe1 N63 1.992(8) .
Fe1 N101 1.966(9) .
Fe2 N26 1.968(8) .
Fe2 N54 1.959(8) .
Fe2 N55 1.993(9) .
Fe2 N93 1.988(9) .
Fe2 N109 1.969(9) .
Fe2 N130 1.989(9) .
Fe3 N22 1.945(8) .
Fe3 N51 1.955(9) .
Fe3 N77 1.976(8) .
Fe3 N81 1.967(9) .
Fe3 N112 1.966(9) .
Fe3 N127 1.980(10) .
Fe4 N27 1.956(8) .
Fe4 N48 1.976(8) .
Fe4 N67 1.968(10) .
Fe4 N102 1.977(10) .
Fe4 N110 1.976(10) .
Fe4 N132 1.966(11) .
O1 C20 1.315(10) .
O1 C32 1.393(10) .
O4 C53 1.343(9) .
O4 C103 1.414(9) .
N5 C20 1.337(10) .
N5 C53 1.330(10) .
O6 C35 1.337(9) .
O6 C98 1.452(10) .
O8 C17 1.333(10) .
O8 C44 1.423(10) .
O9 C28 1.350(10) .
O9 C83 1.429(9) .
O10 C50 1.422(10) .
O10 C69 1.335(11) .
O11 C66 1.402(10) .
O11 C85 1.364(11) .
O12 C95 1.350(10) .
O12 C118 1.377(11) .
O13 C56 1.359(12) .
O13 C94 1.404(12) .
O14 C79 1.434(10) .
O14 C82 1.361(11) .
N15 C17 1.360(11) .
N15 C82 1.335(11) .
N16 C82 1.318(10) .
N16 C95 1.305(11) .
C17 N37 1.278(10) .
N18 C35 1.333(10) .
N18 C53 1.332(10) .
N19 C69 1.336(11) .
N19 C122 1.328(12) .
C20 N21 1.333(10) .
N21 C35 1.331(10) .
N22 C38 1.291(12) .
N22 C115 1.469(11) .
O23 C42 1.337(11) .
O23 C96 1.389(11) .
O24 C60 1.398(11) .
O24 C122 1.344(10) .
N25 C28 1.307(11) .
N25 C85 1.302(11) .
N26 C70 1.293(11) .
N26 C105 1.448(11) .
N27 C137 1.429(13) .
N27 C166 1.302(14) .
C28 N49 1.343(11) .
N29 C145 1.355(12) .
N29 C175 1.337(13) .
N30 C56 1.342(12) .
N30 C69 1.310(12) .
N31 C42 1.324(11) .
N31 C85 1.329(12) .
C32 C36 1.399(12) .
C32 C41 1.369(11) .
C33 H33 0.9300 .
C33 C41 1.404(12) .
C33 C75 1.352(12) .
N34 C62 1.450(10) .
N34 C126 1.288(12) .
C36 H36 0.9300 .
C36 C61 1.380(12) .
N37 C95 1.324(11) .
C38 H38 0.9300 .
C38 C131 1.454(14) .
C39 H39 0.9300 .
C39 C44 1.345(12) .
C39 C68 1.391(12) .
N40 C56 1.324(11) .
N40 C122 1.311(12) .
C41 H41 0.9300 .
C42 N49 1.348(11) .
C43 H43 0.9300 .
C43 C57 1.358(12) .
C43 C73 1.419(11) .
C44 C58 1.388(13) .
C45 N52 1.470(11) .
C45 C100 1.374(12) .
C45 C142 1.368(12) .
C46 H46 0.9300 .
C46 C59 1.388(13) .
C46 C103 1.368(12) .
N47 C144 1.382(13) .
N47 C178 1.356(13) .
N48 C157 1.346(14) .
N48 C158 1.403(15) .
C50 C80 1.350(12) .
C50 C84 1.380(12) .
N51 C123 1.300(13) .
N51 C128 1.437(12) .
N52 C141 1.271(11) .
N54 C57 1.461(10) .
N54 C169 1.292(12) .
N55 C99 1.454(12) .
N55 C165 1.258(12) .
C57 C59 1.355(13) .
C58 H58 0.9300 .
C58 C147 1.388(13) .
C59 H59 0.9300 .
C60 C113 1.388(14) .
C60 C136 1.359(13) .
C61 H61 0.9300 .
C61 C75 1.392(12) .
C62 C90 1.400(12) .
C62 C92 1.381(12) .
N63 C91 1.435(11) .
N63 C160 1.304(12) .
C65 H65 0.9300 .
C65 C83 1.369(12) .
C65 C108 1.363(13) .
C66 C97 1.393(13) .
C66 C116 1.364(14) .
N67 C107 1.448(12) .
N67 C194 1.270(15) .
C68 H68 0.9300 .
C68 C115 1.374(12) .
C70 H70 0.9300 .
C70 C129 1.420(13) .
C71 H71 0.9300 .
C71 C83 1.374(12) .
C71 C89 1.389(12) .
C72 H72 0.9300 .
C72 C117 1.358(13) .
C72 C128 1.390(12) .
C73 H73 0.9300 .
C73 C103 1.362(12) .
C75 N77 1.434(11) .
N77 C162 1.293(13) .
C78 H78 0.9300 .
C78 C99 1.375(13) .
C78 C113 1.360(13) .
C79 C124 1.348(14) .
C79 C143 1.400(13) .
C80 H80 0.9300 .
C80 C90 1.405(12) .
N81 C131 1.336(14) .
N81 C179 1.364(14) .
C84 H84 0.9300 .
C84 C92 1.403(12) .
C86 H86 0.9300 .
C86 C98 1.368(12) .
C86 C100 1.372(12) .
C87 H87 0.9300 .
C87 C99 1.380(13) .
C87 C136 1.380(13) .
C88 H88 0.9300 .
C88 C96 1.406(13) .
C88 C140 1.416(14) .
C89 H89 0.9300 .
C89 C105 1.417(12) .
C90 H90 0.9300 .
C91 C121 1.366(13) .
C91 C133 1.437(13) .
C92 H92 0.9300 .
N93 C129 1.360(13) .
N93 C189 1.363(14) .
C94 C154 1.413(14) .
C94 C164 1.372(16) .
C96 C117 1.371(13) .
C97 H97 0.9300 .
C97 C120 1.375(13) .
C98 C148 1.327(12) .
C100 H100 0.9300 .
N101 C186 1.325(14) .
N101 C201 1.343(13) .
N102 C106 1.449(12) .
N102 C171 1.285(12) .
C105 C108 1.382(13) .
C106 C152 1.400(14) .
C106 C170 1.352(15) .
C107 C120 1.365(13) .
C107 C192 1.380(15) .
C108 H108 0.9300 .
N109 C134 1.376(14) .
N109 C167 1.363(14) .
N110 C173 1.341(15) .
N110 C185 1.362(13) .
C111 H111 0.9300 .
C111 C145 1.349(13) .
C111 C163 1.394(16) .
N112 C159 1.340(13) .
N112 C174 1.358(14) .
C113 H113 0.9300 .
C114 N127 1.342(14) .
C114 C162 1.435(14) .
C114 C198 1.378(16) .
C115 C147 1.361(12) .
C116 H116 0.9300 .
C116 C192 1.416(14) .
C117 H117 0.9300 .
C118 C138 1.345(14) .
C118 C172 1.390(13) .
C120 H120 0.9300 .
C121 H121 0.9300 .
C121 C143 1.366(13) .
C123 H123 0.9300 .
C123 C159 1.430(15) .
C124 H124 0.9300 .
C124 C133 1.374(13) .
C126 H126 0.9300 .
C126 C144 1.445(12) .
N127 C219 1.331(14) .
C128 C140 1.388(13) .
C129 C155 1.352(14) .
N130 C204 1.337(13) .
N130 C210 1.331(15) .
C131 C2 1.394(15) .
N132 C212 1.37(2) .
N132 C26 1.363(14) .
C133 H133 0.9300 .
C134 C165 1.447(14) .
C134 C199 1.387(15) .
C136 H136 0.9300 .
C137 C153 1.372(18) .
C137 C181 1.346(14) .
C138 H138 0.9300 .
C138 C152 1.403(15) .
C140 H140 0.9300 .
C141 H141 0.9300 .
C141 C145 1.487(14) .
C142 H142 0.9300 .
C142 C148 1.366(13) .
C143 H143 0.9300 .
C144 C195 1.356(15) .
C147 H147 0.9300 .
C148 H148 0.9300 .
C151 H151 0.9300 .
C151 C157 1.410(16) .
C151 C184 1.44(2) .
C152 H152 0.9300 .
C153 H153 0.9300 .
C153 C154 1.367(17) .
C154 H154 0.9300 .
C155 H155 0.9300 .
C155 C188 1.407(15) .
C157 H157 0.9300 .
C158 C171 1.397(16) .
C158 C177 1.392(14) .
C159 C205 1.382(15) .
C160 H160 0.9300 .
C160 C186 1.491(15) .
C162 H162 0.9300 .
C163 H163 0.9300 .
C163 C190 1.351(16) .
C164 H164 0.9300 .
C164 C181 1.356(14) .
C165 H165 0.9300 .
C166 H166 0.9300 .
C166 C185 1.426(17) .
C167 H167 0.9300 .
C167 C276 1.381(16) .
C169 H169 0.9300 .
C169 C210 1.451(15) .
C170 H170 0.9300 .
C170 C172 1.395(15) .
C171 H171 0.9300 .
C172 H172 0.9300 .
C173 H173 0.9300 .
C173 C203 1.347(17) .
C174 H174 0.9300 .
C174 C202 1.467(16) .
C175 H175 0.9300 .
C175 C190 1.389(14) .
C177 H177 0.9300 .
C177 C184 1.353(16) .
C178 H178 0.9300 .
C178 C213 1.380(18) .
C179 H179 0.9300 .
C179 C8 1.334(18) .
C181 H181 0.9300 .
C184 H184 0.9300 .
C185 C197 1.392(17) .
C186 C3 1.429(16) .
C188 H188 0.9300 .
C188 C207 1.306(18) .
C189 H189 0.9300 .
C189 C207 1.401(18) .
C190 H190 0.9300 .
C192 H192 0.9300 .
C194 H194 0.9300 .
C194 C212 1.437(17) .
C195 H195 0.9300 .
C195 C229 1.427(16) .
C197 H197 0.9300 .
C197 C252 1.41(2) .
C198 H198 0.9300 .
C198 C227 1.299(17) .
C199 H199 0.9300 .
C199 C259 1.402(19) .
C201 H201 0.9300 .
C201 C34 1.39(2) .
C202 H202 0.9300 .
C202 C231 1.297(18) .
C203 H203 0.9300 .
C203 C252 1.332(17) .
C204 H204 0.9300 .
C204 C238 1.347(18) .
C205 H205 0.9300 .
C205 C231 1.400(18) .
C206 H206 0.9300 .
C206 C219 1.43(2) .
C206 C227 1.35(2) .
C207 H207 0.9300 .
C209 H209 0.9300 .
C209 C228 1.42(2) .
C209 C26 1.38(2) .
C210 C7 1.408(17) .
C212 C232 1.39(2) .
C213 H213 0.9300 .
C213 C229 1.367(19) .
C219 H219 0.9300 .
C227 H227 0.9300 .
C228 H228 0.9300 .
C228 C232 1.426(19) .
C229 H229 0.9300 .
C231 H231 0.9300 .
C232 H232 0.9300 .
C238 H238 0.9300 .
C238 C23 1.44(2) .
C252 H252 0.9300 .
C259 H259 0.9300 .
C259 C276 1.330(18) .
C276 H276 0.9300 .
S2 O2 1.487(13) .
S2 O3 1.566(13) .
S2 O17 1.436(9) .
S2 C1A 1.76(2) .
S3 O5 1.544(13) .
S3 C9 1.80(2) .
S3 O1S 1.50(2) .
O7 S1A 1.506(15) .
S9 O30 1.562(19) .
S9 O36 1.64(2) .
S9 O15 1.589(19) .
S9 C1 1.629(17) .
C1 F24 1.360(17) .
C1 F28 1.248(16) .
C1 F2 1.317(17) .
C26 H26 0.9300 .
C2 H2 0.9300 .
C2 C4 1.415(17) .
C3 H3 0.9300 .
C3 C6 1.32(2) .
C4 H4 0.9300 .
C4 C8 1.42(2) .
C6 H6 0.9300 .
C6 C34 1.38(2) .
C34 H34 0.9300 .
C7 H7 0.9300 .
C7 C23 1.328(19) .
C8 H8 0.9300 .
O18 S1A 1.480(16) .
C9 F27 1.30(3) .
S1 O19 1.411(10) .
S1 O16 1.489(11) .
S1 O1A 1.405(12) .
S1 C13 1.821(12) .
O19 S1G 1.925(18) .
S10 O1F 1.396(14) .
S10 O27 1.386(15) .
S10 C1W 1.675(17) .
S10 O32 1.523(16) .
S5 O1B 1.429(14) .
S5 O1C 1.464(14) .
S5 O20 1.493(14) .
S5 C1F 1.677(17) .
F11 C13 1.357(12) .
S6 O1G 1.443(16) .
S6 O1I 1.442(15) .
S6 O1J 1.498(16) .
S6 C1G 1.694(18) .
O16 S1G 1.692(19) .
F8 C13 1.402(13) .
F8 S1G 1.954(19) .
F8 C24 1.42(5) .
C13 F14 1.372(14) .
F14 S1G 2.09(2) .
F14 C24 1.57(5) .
S12 O1D 1.399(14) .
S12 O1E 1.432(14) .
S12 O37 1.473(14) .
S12 C1E 1.677(16) .
S1A C29 1.70(3) .
C23 H23 0.9300 .
F31 C1F 1.342(18) .
F32 C1F 1.336(18) .
F36 C1F 1.351(18) .
N1 C11 1.121(18) .
C10 H10A 0.9600 .
C10 H10B 0.9600 .
C10 H10C 0.9600 .
C10 C12 1.422(18) .
F19 C1E 1.377(17) .
C11 C14 1.403(18) .
N23 C12 1.142(17) .
F1 C1E 1.418(18) .
F39 C1E 1.324(17) .
C14 H14A 0.9600 .
C14 H14B 0.9600 .
C14 H14C 0.9600 .
F1B C1G 1.322(19) .
S1G C24 1.84(5) .
N1H C1Y 1.102(16) .
N1J C1S 1.135(17) .
S1M O1Q 1.477(15) .
S1M O2A 1.419(15) .
S1M O1T 1.450(15) .
S1M C1K 1.673(17) .
C1N C1D 1.419(18) .
C1N N7 1.127(18) .
C1O N1P 1.075(17) .
C1O C22 1.47(2) .
F1Q C1P 1.392(19) 2_655
F1Q C1P 1.392(19) .
C1B H1BA 0.9600 .
C1B H1BB 0.9600 .
C1B H1BC 0.9600 .
C1B C1S 1.512(18) .
F35 C1G 1.300(19) .
F4 C1P 1.384(19) .
C1D H1DA 0.9600 .
C1D H1DB 0.9600 .
C1D H1DC 0.9600 .
S1L O1L 1.629(16) .
S1L O1L 1.629(16) 2_655
S1L C1P 1.792(17) .
S1L C1P 1.791(17) 2_655
S1L O1U 1.629(13) 2_655
S1L O1U 1.629(13) .
F1M C1K 1.337(18) .
F1U C1P 1.405(19) .
F6 C29 1.28(4) .
F5 C24 1.20(5) .
C29 F12 1.32(4) .
C1P C1P 1.93(5) 2_655
C1Y C1Z 1.467(19) .
C1Z H1ZA 0.9600 .
C1Z H1ZB 0.9600 .
C1Z H1ZC 0.9600 .
C22 H22A 0.9600 .
C22 H22B 0.9600 .
C22 H22C 0.9600 .
N1M C1L 1.147(18) .
F1P C1K 1.360(18) .
C1W F9 1.358(18) .
C1W F13 1.353(19) .
C1W F7 1.353(18) .
F10 C1G 1.333(19) .
C1K F3 1.323(19) .
C1H H1HA 0.9600 .
C1H H1HB 0.9600 .
C1H H1HC 0.9600 .
C1H C1L 1.440(18) .

loop_
_platon_squeeze_void_nr
_platon_squeeze_void_average_x
_platon_squeeze_void_average_y
_platon_squeeze_void_average_z
_platon_squeeze_void_volume
_platon_squeeze_void_count_electrons
_platon_squeeze_void_content
1 0.000 0.393 0.250 1011 262 ' '
2 0.000 0.607 0.750 1011 262 ' '
3 0.500 0.107 0.750 1011 262 ' '
4 0.500 0.893 0.250 1011 262 ' '
